data_7159075
loop_
_publ_author_name
'Fukuda, Yui'
'Akamatsu, Yuki'
'Umetani, Masataka'
'Kise, Koki'
'Kato, Kenichi'
'Osuka, Atsuhiro'
'Tanaka, Takayuki'

_publ_section_title
;
 Double helices of dissymmetrical &#x3b1;,&#x3b1;'-disubstituted
 tripyrrins.
;
_journal_issue 6
_journal_name_full 'Organic &amp; biomolecular chemistry'
_journal_page_first 1158
_journal_page_last 1162
_journal_paper_doi 10.1039/d2ob02125k
_journal_volume 21
_journal_year 2023
_chemical_formula_moiety '2(C48 H43 F6 N5), 0.5(C6 H14) ,C6 H14, 0.5(C6 H14)'
_chemical_formula_sum 'C108 H114 F12 N10'
_chemical_formula_weight 1780.09
_chemical_name_common 'asymetrically substituted tripyrrin'
_chemical_name_systematic 1-(3,5-di-tert-butyl)phenylamino-14-(3,5-bis(trifluoromethyl)phenylamino)tripyrrin
_space_group_crystal_system triclinic
_space_group_IT_number 2
_space_group_name_Hall '-P 1'
_space_group_name_H-M_alt 'P -1'
_atom_sites_solution_hydrogens geom
_audit_creation_method SHELXL-2014/7
_audit_update_record
;
2022-07-25 deposited with the CCDC.	2023-01-05 downloaded from the CCDC.
;
_cell_angle_alpha 108.0093(6)
_cell_angle_beta 104.2933(6)
_cell_angle_gamma 93.4445(6)
_cell_formula_units_Z 2
_cell_length_a 14.72950(10)
_cell_length_b 15.72690(10)
_cell_length_c 22.3191(2)
_cell_measurement_reflns_used 46603
_cell_measurement_temperature 93(2)
_cell_measurement_theta_max 73.3430
_cell_measurement_theta_min 2.1820
_cell_volume 4712.21(7)
_computing_structure_refinement 'SHELXL-2014/7 (Sheldrick, 2014)'
_diffrn_ambient_temperature 93(2)
_diffrn_detector_area_resol_mean 5.8140
_diffrn_measured_fraction_theta_full 0.975
_diffrn_measured_fraction_theta_max 0.952
_diffrn_measurement_device_type 'dtrek-CrysAlisPro-abstract goniometer imported rigaku-d*trek images'
_diffrn_measurement_method \w
_diffrn_radiation_type CuK\a
_diffrn_radiation_wavelength 1.54184
_diffrn_reflns_av_R_equivalents 0.0197
_diffrn_reflns_av_unetI/netI 0.0141
_diffrn_reflns_Laue_measured_fraction_full 0.975
_diffrn_reflns_Laue_measured_fraction_max 0.952
_diffrn_reflns_limit_h_max 17
_diffrn_reflns_limit_h_min -18
_diffrn_reflns_limit_k_max 19
_diffrn_reflns_limit_k_min -19
_diffrn_reflns_limit_l_max 27
_diffrn_reflns_limit_l_min -27
_diffrn_reflns_number 62996
_diffrn_reflns_point_group_measured_fraction_full 0.975
_diffrn_reflns_point_group_measured_fraction_max 0.952
_diffrn_reflns_theta_full 67.684
_diffrn_reflns_theta_max 73.637
_diffrn_reflns_theta_min 2.168
_exptl_absorpt_coefficient_mu 0.742
_exptl_absorpt_correction_T_max 1.00000
_exptl_absorpt_correction_T_min 0.74847
_exptl_absorpt_correction_type multi-scan
_exptl_absorpt_process_details 'REQAB (Rigaku, 1998)'
_exptl_crystal_colour Purple
_exptl_crystal_density_diffrn 1.255
_exptl_crystal_description Prism
_exptl_crystal_F_000 1880
_exptl_crystal_recrystallization_method 'Vapour deposition'
_exptl_crystal_size_max 0.24
_exptl_crystal_size_mid 0.14
_exptl_crystal_size_min 0.05
_refine_diff_density_max 0.561
_refine_diff_density_min -0.426
_refine_diff_density_rms 0.049
_refine_ls_extinction_method none
_refine_ls_goodness_of_fit_ref 1.031
_refine_ls_hydrogen_treatment constr
_refine_ls_matrix_type full
_refine_ls_number_parameters 1357
_refine_ls_number_reflns 18138
_refine_ls_number_restraints 432
_refine_ls_restrained_S_all 1.039
_refine_ls_R_factor_all 0.0500
_refine_ls_R_factor_gt 0.0477
_refine_ls_shift/su_max 0.000
_refine_ls_shift/su_mean 0.000
_refine_ls_structure_factor_coef Fsqd
_refine_ls_weighting_details 'w=1/[\s^2^(Fo^2^)+(0.0672P)^2^+2.0772P] where P=(Fo^2^+2Fc^2^)/3'
_refine_ls_weighting_scheme calc
_refine_ls_wR_factor_gt 0.1255
_refine_ls_wR_factor_ref 0.1274
_reflns_Friedel_coverage 0.000
_reflns_number_gt 16871
_reflns_number_total 18138
_reflns_threshold_expression 'I > 2\s(I)'
_cod_data_source_file d2ob02125k2.cif
_cod_data_source_block 200224umetani
_cod_depositor_comments 'Adding full bibliography for 7159075--7159076.cif.'
_cod_original_cell_volume 4712.20(6)
_cod_database_code 7159075
_shelx_shelxl_version_number 2014/7
_shelx_space_group_comment
;
The symmetry employed for this shelxl refinement is uniquely defined
by the following loop, which should always be used as a source of
symmetry information in preference to the above space-group names.
They are only intended as comments.
;

loop_
_space_group_symop_operation_xyz
'x, y, z'
'-x, -y, -z'

loop_
_atom_site_label
_atom_site_type_symbol
_atom_site_fract_x
_atom_site_fract_y
_atom_site_fract_z
_atom_site_U_iso_or_equiv
_atom_site_adp_type
_atom_site_occupancy
_atom_site_site_symmetry_order
_atom_site_calc_flag
_atom_site_refinement_flags_posn
_atom_site_refinement_flags_adp
_atom_site_refinement_flags_occupancy
_atom_site_disorder_assembly
_atom_site_disorder_group
F1 F -0.02357(7) 0.76709(8) 0.27971(5) 0.0551(3) Uani 1 1 d . . . . .
F2 F -0.00136(8) 0.64470(8) 0.21200(5) 0.0604(3) Uani 1 1 d . . . . .
F3 F 0.08502(9) 0.76882(9) 0.23189(6) 0.0614(3) Uani 1 1 d . . . . .
F10 F 0.39575(9) 0.07266(7) 0.48559(6) 0.0621(3) Uani 1 1 d . . . . .
C1 C 0.56116(9) 0.47132(9) 0.24288(6) 0.0258(3) Uani 1 1 d . . . . .
C2 C 0.62637(10) 0.54945(9) 0.29187(7) 0.0285(3) Uani 1 1 d . . . . .
H1 H 0.6900 0.5504 0.3152 0.034 Uiso 1 1 calc R U . . .
C3 C 0.57733(10) 0.61982(9) 0.29712(7) 0.0288(3) Uani 1 1 d . . . . .
H2 H 0.6005 0.6806 0.3247 0.035 Uiso 1 1 calc R U . . .
C4 C 0.48239(10) 0.58569(9) 0.25274(6) 0.0260(3) Uani 1 1 d . . . . .
C5 C 0.40752(10) 0.63312(9) 0.24471(7) 0.0266(3) Uani 1 1 d . . . . .
C6 C 0.31249(10) 0.58838(9) 0.20693(7) 0.0268(3) Uani 1 1 d . . . . .
C7 C 0.23628(10) 0.62113(10) 0.17465(7) 0.0310(3) Uani 1 1 d . . . . .
H3 H 0.2346 0.6819 0.1758 0.037 Uiso 1 1 calc R U . . .
C8 C 0.16266(10) 0.54887(10) 0.14025(7) 0.0308(3) Uani 1 1 d . . . . .
H4 H 0.1029 0.5514 0.1129 0.037 Uiso 1 1 calc R U . . .
C9 C 0.19277(9) 0.47260(9) 0.15336(6) 0.0260(3) Uani 1 1 d . . . . .
C10 C 0.14291(9) 0.38080(9) 0.13112(7) 0.0261(3) Uani 1 1 d . . . . .
F11 F 0.38879(8) 0.20818(8) 0.53982(5) 0.0565(3) Uani 1 1 d . . . . .
C11 C 0.15634(9) 0.32732(9) 0.16984(7) 0.0262(3) Uani 1 1 d . . . . .
F12 F 0.47667(7) 0.18339(10) 0.47646(6) 0.0680(4) Uani 1 1 d . . . . .
C12 C 0.12845(10) 0.23105(9) 0.15169(7) 0.0295(3) Uani 1 1 d . . . . .
H5 H 0.0948 0.1919 0.1089 0.035 Uiso 1 1 calc R U . . .
C13 C 0.15744(10) 0.20540(9) 0.20477(7) 0.0304(3) Uani 1 1 d . . . . .
H6 H 0.1483 0.1456 0.2057 0.036 Uiso 1 1 calc R U . . .
C14 C 0.20534(9) 0.28581(9) 0.26064(7) 0.0270(3) Uani 1 1 d . . . . .
C15 C 0.42226(10) 0.73307(9) 0.27629(7) 0.0286(3) Uani 1 1 d . . . . .
C16 C 0.49531(12) 0.78787(10) 0.27034(8) 0.0373(3) Uani 1 1 d . . . . .
H7 H 0.5336 0.7616 0.2430 0.045 Uiso 1 1 calc R U . . .
C17 C 0.51272(13) 0.88042(11) 0.30395(9) 0.0445(4) Uani 1 1 d . . . . .
H8 H 0.5622 0.9170 0.2990 0.053 Uiso 1 1 calc R U . . .
C18 C 0.45843(13) 0.91950(10) 0.34454(9) 0.0428(4) Uani 1 1 d . . . . .
H9 H 0.4718 0.9824 0.3686 0.051 Uiso 1 1 calc R U . . .
C19 C 0.38454(12) 0.86654(10) 0.34988(8) 0.0380(3) Uani 1 1 d . . . . .
H10 H 0.3465 0.8933 0.3773 0.046 Uiso 1 1 calc R U . . .
C20 C 0.36564(11) 0.77426(10) 0.31534(7) 0.0317(3) Uani 1 1 d . . . . .
H11 H 0.3135 0.7387 0.3183 0.038 Uiso 1 1 calc R U . . .
C21 C 0.07771(10) 0.34643(9) 0.06374(7) 0.0278(3) Uani 1 1 d . . . . .
C22 C 0.10240(10) 0.36851(10) 0.01304(7) 0.0328(3) Uani 1 1 d . . . . .
H12 H 0.1602 0.4067 0.0223 0.039 Uiso 1 1 calc R U . . .
C23 C 0.04339(11) 0.33531(12) -0.05046(8) 0.0389(3) Uani 1 1 d . . . . .
H13 H 0.0608 0.3511 -0.0843 0.047 Uiso 1 1 calc R U . . .
C24 C -0.04097(11) 0.27918(12) -0.06501(8) 0.0400(4) Uani 1 1 d . . . . .
H14 H -0.0806 0.2555 -0.1088 0.048 Uiso 1 1 calc R U . . .
C25 C -0.06721(11) 0.25773(11) -0.01527(8) 0.0372(3) Uani 1 1 d . . . . .
H15 H -0.1252 0.2196 -0.0250 0.045 Uiso 1 1 calc R U . . .
C26 C -0.00890(10) 0.29184(10) 0.04874(7) 0.0308(3) Uani 1 1 d . . . . .
H16 H -0.0281 0.2779 0.0827 0.037 Uiso 1 1 calc R U . . .
C27 C 0.66217(10) 0.34951(9) 0.23373(6) 0.0275(3) Uani 1 1 d . . . . .
C28 C 0.74964(10) 0.40035(10) 0.24726(7) 0.0300(3) Uani 1 1 d . . . . .
H17 H 0.7529 0.4602 0.2459 0.036 Uiso 1 1 calc R U . . .
C29 C 0.83292(10) 0.36392(11) 0.26294(7) 0.0335(3) Uani 1 1 d . . . . .
C30 C 0.82552(11) 0.27506(11) 0.26170(8) 0.0377(3) Uani 1 1 d . . . . .
H18 H 0.8819 0.2503 0.2734 0.045 Uiso 1 1 calc R U . . .
C31 C 0.73773(11) 0.22023(10) 0.24380(8) 0.0355(3) Uani 1 1 d . . . . .
C32 C 0.65634(10) 0.25915(10) 0.23071(7) 0.0304(3) Uani 1 1 d . . . . .
H19 H 0.5960 0.2241 0.2196 0.036 Uiso 1 1 calc R U . . .
C33 C 0.92832(11) 0.42230(12) 0.27790(8) 0.0401(4) Uani 1 1 d . . . . .
C34 C 0.93303(12) 0.51491(13) 0.32903(9) 0.0469(4) Uani 1 1 d . . . . .
H20 H 0.8854 0.5477 0.3106 0.070 Uiso 1 1 calc R U . . .
H21 H 0.9962 0.5496 0.3410 0.070 Uiso 1 1 calc R U . . .
H22 H 0.9205 0.5066 0.3682 0.070 Uiso 1 1 calc R U . . .
C35 C 1.01203(12) 0.37876(15) 0.30487(11) 0.0563(5) Uani 1 1 d . . . . .
H23 H 1.0048 0.3672 0.3442 0.084 Uiso 1 1 calc R U . . .
H24 H 1.0712 0.4196 0.3161 0.084 Uiso 1 1 calc R U . . .
H25 H 1.0138 0.3216 0.2716 0.084 Uiso 1 1 calc R U . . .
C36 C 0.93710(13) 0.43453(15) 0.21379(9) 0.0537(5) Uani 1 1 d . . . . .
H26 H 0.9317 0.3751 0.1807 0.081 Uiso 1 1 calc R U . . .
H27 H 0.9988 0.4697 0.2218 0.081 Uiso 1 1 calc R U . . .
H28 H 0.8865 0.4666 0.1980 0.081 Uiso 1 1 calc R U . . .
C37 C 0.73394(14) 0.12227(12) 0.24281(11) 0.0518(4) Uani 1 1 d . . . . .
C38 C 0.63468(15) 0.06829(12) 0.20803(12) 0.0588(5) Uani 1 1 d . . . . .
H29 H 0.6141 0.0710 0.1635 0.088 Uiso 1 1 calc R U . . .
H30 H 0.5904 0.0942 0.2325 0.088 Uiso 1 1 calc R U . . .
H31 H 0.6360 0.0052 0.2058 0.088 Uiso 1 1 calc R U . . .
C39 C 0.80284(17) 0.07406(15) 0.20712(16) 0.0797(8) Uani 1 1 d . . . . .
H32 H 0.7858 0.0744 0.1619 0.120 Uiso 1 1 calc R U . . .
H33 H 0.7991 0.0115 0.2068 0.120 Uiso 1 1 calc R U . . .
H34 H 0.8676 0.1055 0.2299 0.120 Uiso 1 1 calc R U . . .
C40 C 0.7617(2) 0.12367(17) 0.31381(14) 0.0763(7) Uani 1 1 d . . . . .
H35 H 0.7622 0.0616 0.3144 0.115 Uiso 1 1 calc R U . . .
H36 H 0.7158 0.1517 0.3359 0.115 Uiso 1 1 calc R U . . .
H37 H 0.8250 0.1586 0.3367 0.115 Uiso 1 1 calc R U . . .
C41 C 0.23841(10) 0.22981(9) 0.34892(7) 0.0283(3) Uani 1 1 d . . . . .
C42 C 0.15509(10) 0.16919(10) 0.33202(8) 0.0331(3) Uani 1 1 d . . . . .
H38 H 0.1003 0.1738 0.3009 0.040 Uiso 1 1 calc R U . . .
C43 C 0.15207(11) 0.10228(10) 0.36050(8) 0.0349(3) Uani 1 1 d . . . . .
C44 C 0.22981(11) 0.09524(10) 0.40755(7) 0.0329(3) Uani 1 1 d . . . . .
H39 H 0.2277 0.0487 0.4262 0.039 Uiso 1 1 calc R U . . .
C45 C 0.31098(10) 0.15800(9) 0.42681(7) 0.0295(3) Uani 1 1 d . . . . .
C46 C 0.31567(10) 0.22453(9) 0.39837(7) 0.0285(3) Uani 1 1 d . . . . .
H40 H 0.3718 0.2669 0.4125 0.034 Uiso 1 1 calc R U . . .
C47 C 0.06291(13) 0.03691(13) 0.33991(10) 0.0495(4) Uani 1 1 d . . . . .
C48 C 0.39265(11) 0.15447(10) 0.48112(7) 0.0329(3) Uani 1 1 d . . . . .
C49 C 0.35248(9) 0.27424(9) 0.10317(6) 0.0257(3) Uani 1 1 d . . . . .
C50 C 0.28824(10) 0.19289(9) 0.05862(7) 0.0297(3) Uani 1 1 d . . . . .
H41 H 0.2500 0.1837 0.0155 0.036 Uiso 1 1 calc R U . . .
C51 C 0.29433(10) 0.13336(9) 0.09129(7) 0.0299(3) Uani 1 1 d . . . . .
H42 H 0.2619 0.0732 0.0750 0.036 Uiso 1 1 calc R U . . .
C52 C 0.35943(10) 0.17797(9) 0.15597(7) 0.0265(3) Uani 1 1 d . . . . .
C53 C 0.38285(10) 0.14282(9) 0.20605(7) 0.0271(3) Uani 1 1 d . . . . .
C54 C 0.43825(10) 0.19562(9) 0.27164(7) 0.0264(3) Uani 1 1 d . . . . .
C55 C 0.49077(10) 0.16708(9) 0.32108(7) 0.0303(3) Uani 1 1 d . . . . .
H43 H 0.4917 0.1063 0.3200 0.036 Uiso 1 1 calc R U . . .
C56 C 0.54184(10) 0.24388(9) 0.37253(7) 0.0297(3) Uani 1 1 d . . . . .
H44 H 0.5850 0.2445 0.4121 0.036 Uiso 1 1 calc R U . . .
C57 C 0.51833(9) 0.31933(9) 0.35560(6) 0.0256(3) Uani 1 1 d . . . . .
C58 C 0.54997(9) 0.41464(9) 0.39340(6) 0.0255(3) Uani 1 1 d . . . . .
C59 C 0.64945(10) 0.43975(9) 0.43460(6) 0.0264(3) Uani 1 1 d . . . . .
C60 C 0.72105(10) 0.39829(10) 0.41067(7) 0.0322(3) Uani 1 1 d . . . . .
H45 H 0.7053 0.3548 0.3679 0.039 Uiso 1 1 calc R U . . .
C61 C 0.81438(11) 0.42004(11) 0.44868(8) 0.0385(3) Uani 1 1 d . . . . .
H46 H 0.8621 0.3912 0.4319 0.046 Uiso 1 1 calc R U . . .
C62 C 0.83864(11) 0.48380(11) 0.51121(8) 0.0379(3) Uani 1 1 d . . . . .
H47 H 0.9028 0.4986 0.5372 0.045 Uiso 1 1 calc R U . . .
C63 C 0.76883(11) 0.52592(10) 0.53570(7) 0.0324(3) Uani 1 1 d . . . . .
H48 H 0.7853 0.5700 0.5783 0.039 Uiso 1 1 calc R U . . .
C64 C 0.67515(10) 0.50357(9) 0.49798(7) 0.0283(3) Uani 1 1 d . . . . .
H49 H 0.6277 0.5319 0.5153 0.034 Uiso 1 1 calc R U . . .
C65 C 0.49037(9) 0.47784(9) 0.39121(6) 0.0248(3) Uani 1 1 d . . . . .
C66 C 0.51201(10) 0.57555(9) 0.41678(6) 0.0267(3) Uani 1 1 d . . . . .
H50 H 0.5733 0.6092 0.4396 0.032 Uiso 1 1 calc R U . . .
C67 C 0.43155(10) 0.61127(9) 0.40312(7) 0.0276(3) Uani 1 1 d . . . . .
H51 H 0.4265 0.6739 0.4146 0.033 Uiso 1 1 calc R U . . .
C68 C 0.35356(10) 0.53690(9) 0.36766(6) 0.0252(3) Uani 1 1 d . . . . .
C69 C 0.22239(9) 0.61321(9) 0.35582(7) 0.0268(3) Uani 1 1 d . . . . .
C70 C 0.24365(10) 0.67866(10) 0.41841(7) 0.0311(3) Uani 1 1 d . . . . .
H52 H 0.2868 0.6697 0.4545 0.037 Uiso 1 1 calc R U . . .
C71 C 0.20151(11) 0.75671(10) 0.42760(8) 0.0355(3) Uani 1 1 d . . . . .
C72 C 0.13557(11) 0.77067(10) 0.37673(8) 0.0347(3) Uani 1 1 d . . . . .
H53 H 0.1075 0.8244 0.3836 0.042 Uiso 1 1 calc R U . . .
C73 C 0.11170(10) 0.70417(10) 0.31556(7) 0.0308(3) Uani 1 1 d . . . . .
C74 C 0.15387(10) 0.62637(9) 0.30480(7) 0.0280(3) Uani 1 1 d . . . . .
H54 H 0.1361 0.5816 0.2624 0.034 Uiso 1 1 calc R U . . .
C75 C 0.22814(14) 0.82859(13) 0.49384(9) 0.0503(4) Uani 1 1 d . . . . .
C76 C 0.04285(12) 0.72055(11) 0.26012(8) 0.0385(3) Uani 1 1 d . . . . .
C77 C 0.35142(9) 0.37113(9) 0.03345(6) 0.0251(3) Uani 1 1 d . . . . .
C78 C 0.35724(9) 0.46220(9) 0.03845(7) 0.0264(3) Uani 1 1 d . . . . .
H55 H 0.3736 0.5076 0.0805 0.032 Uiso 1 1 calc R U . . .
C79 C 0.33928(9) 0.48707(9) -0.01755(7) 0.0266(3) Uani 1 1 d . . . . .
C80 C 0.31165(10) 0.41837(9) -0.07860(7) 0.0289(3) Uani 1 1 d . . . . .
H56 H 0.2958 0.4344 -0.1172 0.035 Uiso 1 1 calc R U . . .
C81 C 0.30652(10) 0.32757(9) -0.08477(7) 0.0283(3) Uani 1 1 d . . . . .
C82 C 0.32907(10) 0.30431(9) -0.02777(7) 0.0267(3) Uani 1 1 d . . . . .
H57 H 0.3291 0.2427 -0.0309 0.032 Uiso 1 1 calc R U . . .
C83 C 0.34689(11) 0.58683(10) -0.01238(7) 0.0319(3) Uani 1 1 d . . . . .
C84 C 0.42287(14) 0.64539(11) 0.05000(9) 0.0491(4) Uani 1 1 d . . . . .
H58 H 0.4323 0.7073 0.0494 0.074 Uiso 1 1 calc R U . . .
H59 H 0.4825 0.6205 0.0518 0.074 Uiso 1 1 calc R U . . .
H60 H 0.4023 0.6458 0.0886 0.074 Uiso 1 1 calc R U . . .
C85 C 0.25183(13) 0.61822(13) -0.01037(11) 0.0531(5) Uani 1 1 d . . . . .
H61 H 0.2344 0.6098 0.0272 0.080 Uiso 1 1 calc R U . . .
H62 H 0.2035 0.5828 -0.0510 0.080 Uiso 1 1 calc R U . . .
H63 H 0.2563 0.6824 -0.0061 0.080 Uiso 1 1 calc R U . . .
C86 C 0.37611(15) 0.60054(12) -0.07040(9) 0.0486(4) Uani 1 1 d . . . . .
H64 H 0.3247 0.5720 -0.1108 0.073 Uiso 1 1 calc R U . . .
H65 H 0.4332 0.5730 -0.0745 0.073 Uiso 1 1 calc R U . . .
H66 H 0.3891 0.6654 -0.0630 0.073 Uiso 1 1 calc R U . . .
C87 C 0.27803(12) 0.25192(10) -0.15181(7) 0.0345(3) Uani 1 1 d . . . . .
C88 C 0.26261(15) 0.28962(12) -0.20861(8) 0.0467(4) Uani 1 1 d . . . . .
H67 H 0.2122 0.3275 -0.2068 0.070 Uiso 1 1 calc R U . . .
H68 H 0.2444 0.2395 -0.2504 0.070 Uiso 1 1 calc R U . . .
H69 H 0.3214 0.3260 -0.2049 0.070 Uiso 1 1 calc R U . . .
C89 C 0.35617(13) 0.19203(11) -0.15657(8) 0.0428(4) Uani 1 1 d . . . . .
H70 H 0.3399 0.1465 -0.2005 0.064 Uiso 1 1 calc R U . . .
H71 H 0.3621 0.1618 -0.1237 0.064 Uiso 1 1 calc R U . . .
H72 H 0.4164 0.2295 -0.1485 0.064 Uiso 1 1 calc R U . . .
C90 C 0.18565(12) 0.19409(11) -0.15899(8) 0.0410(4) Uani 1 1 d . . . . .
H73 H 0.1359 0.2324 -0.1549 0.061 Uiso 1 1 calc R U . . .
H74 H 0.1957 0.1664 -0.1245 0.061 Uiso 1 1 calc R U . . .
H75 H 0.1664 0.1466 -0.2021 0.061 Uiso 1 1 calc R U . . .
C94 C 0.7453(5) 0.1649(4) 0.0661(3) 0.0977(19) Uani 0.5 1 d . U P A -1
H83 H 0.7758 0.1459 0.1032 0.147 Uiso 0.5 1 calc R U P A -1
H84 H 0.7584 0.2309 0.0790 0.147 Uiso 0.5 1 calc R U P A -1
H85 H 0.7704 0.1373 0.0290 0.147 Uiso 0.5 1 calc R U P A -1
C95 C 0.6370(9) 0.1345(7) 0.0458(5) 0.0710(18) Uani 0.5 1 d . U P A -1
H86 H 0.6122 0.1669 0.0826 0.085 Uiso 0.5 1 calc R U P A -1
H87 H 0.6076 0.1535 0.0080 0.085 Uiso 0.5 1 calc R U P A -1
C96 C 0.6056(5) 0.0350(4) 0.0275(2) 0.0781(13) Uani 0.5 1 d . U P A -1
H88 H 0.6307 0.0164 0.0663 0.094 Uiso 0.5 1 calc R U P A -1
H89 H 0.6338 0.0019 -0.0073 0.094 Uiso 0.5 1 calc R U P A -1
C97 C 0.4915(15) 0.0049(16) 0.0017(13) 0.081(3) Uani 0.5 1 d . U P A -1
H90 H 0.4620 0.0382 0.0356 0.097 Uiso 0.5 1 calc R U P A -1
H91 H 0.4656 0.0198 -0.0386 0.097 Uiso 0.5 1 calc R U P A -1
C98 C 0.4688(5) -0.0936(4) -0.0125(3) 0.0963(17) Uani 0.5 1 d . U P A -1
H92 H 0.4937 -0.1087 0.0278 0.116 Uiso 0.5 1 calc R U P A -1
H93 H 0.4985 -0.1272 -0.0461 0.116 Uiso 0.5 1 calc R U P A -1
C99 C 0.3610(15) -0.1199(12) -0.0374(8) 0.143(6) Uani 0.5 1 d . U P A -1
H94 H 0.3319 -0.0830 -0.0052 0.214 Uiso 0.5 1 calc R U P A -1
H95 H 0.3444 -0.1839 -0.0436 0.214 Uiso 0.5 1 calc R U P A -1
H96 H 0.3376 -0.1096 -0.0793 0.214 Uiso 0.5 1 calc R U P A -1
C100 C 0.35298(11) 0.04542(9) 0.19270(7) 0.0329(3) Uani 1 1 d . . . . .
C101 C 0.37725(15) -0.01960(11) 0.14289(8) 0.0473(4) Uani 1 1 d . . . . .
H76 H 0.4151 -0.0012 0.1190 0.057 Uiso 1 1 calc R U . . .
C102 C 0.34668(19) -0.11056(12) 0.12798(10) 0.0652(6) Uani 1 1 d . . . . .
H77 H 0.3640 -0.1542 0.0941 0.078 Uiso 1 1 calc R U . . .
C103 C 0.29201(18) -0.13772(13) 0.16154(11) 0.0667(7) Uani 1 1 d . . . . .
H78 H 0.2702 -0.2002 0.1504 0.080 Uiso 1 1 calc R U . . .
C104 C 0.26793(14) -0.07484(14) 0.21193(11) 0.0582(6) Uani 1 1 d . . . . .
H79 H 0.2300 -0.0944 0.2354 0.070 Uiso 1 1 calc R U . . .
C105 C 0.29931(11) 0.01724(12) 0.22834(9) 0.0407(4) Uani 1 1 d . . . . .
H80 H 0.2841 0.0603 0.2636 0.049 Uiso 1 1 calc R U . . .
N1 N 0.57656(8) 0.38440(8) 0.22120(6) 0.0271(2) Uani 1 1 d . . . . .
H139 H 0.5264 0.3447 0.1960 0.033 Uiso 1 1 calc R U . . .
N2 N 0.47657(8) 0.49264(7) 0.22051(5) 0.0260(2) Uani 1 1 d . . . . .
N3 N 0.28327(8) 0.49839(7) 0.19389(5) 0.0248(2) Uani 1 1 d . . . . .
H81 H 0.3180 0.4622 0.2095 0.030 Uiso 1 1 calc R U . . .
N4 N 0.20530(8) 0.35636(7) 0.23673(5) 0.0258(2) Uani 1 1 d . . . . .
H140 H 0.2323 0.4122 0.2602 0.031 Uiso 1 1 calc R U . . .
N5 N 0.24774(8) 0.29860(8) 0.32230(6) 0.0276(2) Uani 1 1 d . . . . .
N6 N 0.37270(8) 0.35268(8) 0.09273(5) 0.0270(2) Uani 1 1 d . . . . .
H141 H 0.4034 0.3984 0.1279 0.032 Uiso 1 1 calc R U . . .
N7 N 0.39290(8) 0.26590(7) 0.16101(5) 0.0257(2) Uani 1 1 d . . . . .
N8 N 0.45516(8) 0.28840(7) 0.29438(5) 0.0248(2) Uani 1 1 d . . . . .
H82 H 0.4291 0.3231 0.2727 0.030 Uiso 1 1 calc R U . . .
N9 N 0.39277(8) 0.45857(7) 0.36029(5) 0.0252(2) Uani 1 1 d . . . . .
H142 H 0.3610 0.4038 0.3391 0.030 Uiso 1 1 calc R U . . .
N10 N 0.26309(8) 0.53392(8) 0.34149(6) 0.0267(2) Uani 1 1 d . . . . .
F4 F 0.2366(4) 0.91489(16) 0.48487(13) 0.0823(14) Uani 0.504(6) 1 d . U P B 1
F5 F 0.3095(4) 0.8338(4) 0.5285(3) 0.091(3) Uani 0.504(6) 1 d . U P B 1
F6 F 0.1660(3) 0.8339(4) 0.5228(2) 0.106(2) Uani 0.504(6) 1 d . U P B 1
F13 F 0.2209(4) 0.7848(2) 0.54212(13) 0.0838(13) Uani 0.496(6) 1 d . U P B 2
F14 F 0.3137(4) 0.8600(5) 0.5167(4) 0.112(3) Uani 0.496(6) 1 d . U P B 2
F15 F 0.1724(3) 0.8855(3) 0.50385(18) 0.091(2) Uani 0.496(6) 1 d . U P B 2
F7 F 0.0661(3) -0.0202(3) 0.3709(3) 0.0848(18) Uani 0.638(9) 1 d . U P C 3
F8 F -0.00996(17) 0.0837(2) 0.3562(3) 0.0815(12) Uani 0.638(9) 1 d . U P C 3
F9 F 0.0329(3) -0.0040(3) 0.27850(12) 0.0913(19) Uani 0.638(9) 1 d . U P C 3
F16 F -0.0105(3) 0.0552(4) 0.3087(5) 0.073(2) Uani 0.362(9) 1 d . U P C 4
F17 F 0.0751(5) -0.0457(4) 0.2926(5) 0.099(2) Uani 0.362(9) 1 d . U P C 4
F18 F 0.0546(7) 0.0024(8) 0.3840(5) 0.112(3) Uani 0.362(9) 1 d . U P C 4
C106 C 0.8614(4) 0.6948(4) 0.4674(3) 0.0743(13) Uani 0.621(6) 1 d . U P D 5
H97 H 0.8290 0.7243 0.5006 0.089 Uiso 0.621(6) 1 calc R U P D 5
H98 H 0.8284 0.6321 0.4444 0.089 Uiso 0.621(6) 1 calc R U P D 5
C107 C 0.8607(4) 0.8971(3) 0.4012(3) 0.0678(12) Uani 0.621(6) 1 d . U P D 5
H137 H 0.8970 0.9587 0.4239 0.081 Uiso 0.621(6) 1 calc R U P D 5
H138 H 0.8815 0.8698 0.3615 0.081 Uiso 0.621(6) 1 calc R U P D 5
C108 C 0.8497(4) 0.7457(4) 0.4163(3) 0.0762(13) Uani 0.621(6) 1 d . U P D 5
H99 H 0.8831 0.7179 0.3834 0.091 Uiso 0.621(6) 1 calc R U P D 5
H100 H 0.7817 0.7390 0.3932 0.091 Uiso 0.621(6) 1 calc R U P D 5
C109 C 0.7584(3) 0.9053(3) 0.3803(2) 0.0721(12) Uani 0.621(6) 1 d . U P D 5
H101 H 0.7220 0.8454 0.3539 0.108 Uiso 0.621(6) 1 calc R U P D 5
H102 H 0.7498 0.9455 0.3540 0.108 Uiso 0.621(6) 1 calc R U P D 5
H103 H 0.7361 0.9303 0.4191 0.108 Uiso 0.621(6) 1 calc R U P D 5
C110 C 0.9612(4) 0.6914(3) 0.5024(3) 0.0799(14) Uani 0.621(6) 1 d . U P D 5
H104 H 0.9999 0.6816 0.4716 0.120 Uiso 0.621(6) 1 calc R U P D 5
H105 H 0.9620 0.6416 0.5201 0.120 Uiso 0.621(6) 1 calc R U P D 5
H106 H 0.9869 0.7486 0.5384 0.120 Uiso 0.621(6) 1 calc R U P D 5
C111 C 0.8870(3) 0.8402(4) 0.4472(2) 0.0787(14) Uani 0.621(6) 1 d . U P D 5
H107 H 0.9569 0.8468 0.4632 0.094 Uiso 0.621(6) 1 calc R U P D 5
H108 H 0.8629 0.8649 0.4859 0.094 Uiso 0.621(6) 1 calc R U P D 5
C112 C 0.8230(7) 0.9215(6) 0.3755(4) 0.071(2) Uani 0.379(6) 1 d . U P D 6
H109 H 0.8625 0.9043 0.3454 0.106 Uiso 0.379(6) 1 calc R U P D 6
H110 H 0.8335 0.9873 0.3961 0.106 Uiso 0.379(6) 1 calc R U P D 6
H111 H 0.7561 0.9009 0.3509 0.106 Uiso 0.379(6) 1 calc R U P D 6
C113 C 0.9587(6) 0.7497(8) 0.4926(5) 0.102(3) Uani 0.379(6) 1 d . U P D 6
H112 H 0.9985 0.7266 0.4629 0.123 Uiso 0.379(6) 1 calc R U P D 6
H113 H 0.9767 0.8161 0.5120 0.123 Uiso 0.379(6) 1 calc R U P D 6
C114 C 0.9786(8) 0.7109(9) 0.5448(6) 0.100(3) Uani 0.379(6) 1 d . U P D 6
H114 H 0.9295 0.7209 0.5679 0.150 Uiso 0.379(6) 1 calc R U P D 6
H115 H 1.0405 0.7398 0.5758 0.150 Uiso 0.379(6) 1 calc R U P D 6
H116 H 0.9792 0.6458 0.5261 0.150 Uiso 0.379(6) 1 calc R U P D 6
C115 C 0.8293(7) 0.7868(7) 0.4024(4) 0.085(2) Uani 0.379(6) 1 d . U P D 6
H117 H 0.8624 0.7656 0.3681 0.102 Uiso 0.379(6) 1 calc R U P D 6
H118 H 0.7605 0.7701 0.3802 0.102 Uiso 0.379(6) 1 calc R U P D 6
C116 C 0.8484(9) 0.8792(7) 0.4262(5) 0.091(3) Uani 0.379(6) 1 d . U P D 6
H119 H 0.9168 0.8976 0.4490 0.110 Uiso 0.379(6) 1 calc R U P D 6
H120 H 0.8132 0.9022 0.4590 0.110 Uiso 0.379(6) 1 calc R U P D 6
C117 C 0.8563(6) 0.7284(6) 0.4528(4) 0.0619(17) Uani 0.379(6) 1 d . U P D 6
H121 H 0.8160 0.7409 0.4832 0.074 Uiso 0.379(6) 1 calc R U P D 6
H122 H 0.8416 0.6631 0.4269 0.074 Uiso 0.379(6) 1 calc R U P D 6
C91 C -0.0443(2) 1.0064(3) 0.0096(2) 0.0548(10) Uani 0.692(6) 1 d . . P E 7
H123 H -0.0970 0.9919 -0.0310 0.066 Uiso 0.692(6) 1 calc R U P E 7
H124 H -0.0402 1.0714 0.0344 0.066 Uiso 0.692(6) 1 calc R U P E 7
C92 C -0.0710(2) 0.9534(2) 0.05006(16) 0.0601(10) Uani 0.692(6) 1 d . . P E 7
H125 H -0.0741 0.8884 0.0258 0.072 Uiso 0.692(6) 1 calc R U P E 7
H126 H -0.1356 0.9633 0.0533 0.072 Uiso 0.692(6) 1 calc R U P E 7
C93 C -0.0054(5) 0.9743(6) 0.1208(4) 0.117(4) Uani 0.692(6) 1 d . . P E 7
H127 H 0.0556 0.9538 0.1186 0.176 Uiso 0.692(6) 1 calc R U P E 7
H128 H -0.0353 0.9428 0.1442 0.176 Uiso 0.692(6) 1 calc R U P E 7
H129 H 0.0049 1.0396 0.1442 0.176 Uiso 0.692(6) 1 calc R U P E 7
C118 C 0.0514(6) 0.9782(5) 0.0832(5) 0.072(3) Uani 0.308(6) 1 d . . P E 8
H130 H 0.0984 1.0337 0.1065 0.086 Uiso 0.308(6) 1 calc R U P E 8
H131 H 0.0864 0.9264 0.0724 0.086 Uiso 0.308(6) 1 calc R U P E 8
C119 C -0.0020(12) 0.9848(6) 0.0282(4) 0.076(4) Uani 0.308(6) 1 d . . P E 8
H132 H -0.0508 1.0187 0.0441 0.091 Uiso 0.308(6) 1 calc R U P E 8
H133 H -0.0347 0.9219 0.0053 0.091 Uiso 0.308(6) 1 calc R U P E 8
C120 C -0.0012(9) 0.9667(12) 0.1236(5) 0.068(5) Uani 0.308(6) 1 d . . P E 8
H134 H -0.0361 1.0179 0.1343 0.102 Uiso 0.308(6) 1 calc R U P E 8
H135 H 0.0410 0.9634 0.1641 0.102 Uiso 0.308(6) 1 calc R U P E 8
H136 H -0.0461 0.9105 0.1014 0.102 Uiso 0.308(6) 1 calc R U P E 8

loop_
_atom_site_aniso_label
_atom_site_aniso_U_11
_atom_site_aniso_U_22
_atom_site_aniso_U_33
_atom_site_aniso_U_23
_atom_site_aniso_U_13
_atom_site_aniso_U_12
F1 0.0467(6) 0.0782(7) 0.0434(6) 0.0225(5) 0.0095(5) 0.0343(5)
F2 0.0640(7) 0.0587(7) 0.0405(6) 0.0114(5) -0.0135(5) 0.0210(5)
F3 0.0680(7) 0.0836(8) 0.0569(7) 0.0519(6) 0.0210(6) 0.0267(6)
F10 0.0705(7) 0.0381(5) 0.0603(7) 0.0219(5) -0.0188(6) 0.0064(5)
C1 0.0265(6) 0.0291(6) 0.0230(6) 0.0111(5) 0.0068(5) 0.0008(5)
C2 0.0250(6) 0.0335(7) 0.0252(7) 0.0098(5) 0.0051(5) -0.0011(5)
C3 0.0290(7) 0.0295(7) 0.0258(7) 0.0082(5) 0.0070(6) -0.0022(5)
C4 0.0289(7) 0.0267(6) 0.0230(6) 0.0101(5) 0.0072(5) -0.0004(5)
C5 0.0306(7) 0.0274(6) 0.0240(6) 0.0122(5) 0.0078(5) 0.0014(5)
C6 0.0314(7) 0.0255(6) 0.0254(7) 0.0116(5) 0.0079(6) 0.0026(5)
C7 0.0345(7) 0.0288(7) 0.0326(7) 0.0167(6) 0.0061(6) 0.0047(6)
C8 0.0303(7) 0.0337(7) 0.0296(7) 0.0163(6) 0.0031(6) 0.0051(6)
C9 0.0264(6) 0.0295(7) 0.0223(6) 0.0109(5) 0.0045(5) 0.0026(5)
C10 0.0245(6) 0.0289(6) 0.0249(7) 0.0097(5) 0.0058(5) 0.0037(5)
F11 0.0645(7) 0.0641(7) 0.0297(5) 0.0083(5) 0.0010(5) 0.0167(5)
C11 0.0246(6) 0.0276(6) 0.0245(7) 0.0085(5) 0.0040(5) 0.0016(5)
F12 0.0341(5) 0.1248(11) 0.0604(7) 0.0620(8) 0.0028(5) 0.0029(6)
C12 0.0275(7) 0.0281(7) 0.0286(7) 0.0085(5) 0.0026(6) 0.0000(5)
C13 0.0308(7) 0.0259(6) 0.0323(7) 0.0115(6) 0.0037(6) -0.0002(5)
C14 0.0249(6) 0.0274(6) 0.0301(7) 0.0130(5) 0.0059(5) 0.0024(5)
C15 0.0323(7) 0.0266(7) 0.0280(7) 0.0131(5) 0.0059(6) 0.0019(5)
C16 0.0414(8) 0.0312(7) 0.0432(9) 0.0151(6) 0.0166(7) 0.0017(6)
C17 0.0467(9) 0.0310(8) 0.0566(10) 0.0158(7) 0.0165(8) -0.0040(7)
C18 0.0536(10) 0.0254(7) 0.0455(9) 0.0101(6) 0.0102(8) 0.0006(7)
C19 0.0478(9) 0.0312(7) 0.0366(8) 0.0119(6) 0.0135(7) 0.0081(6)
C20 0.0355(7) 0.0296(7) 0.0324(7) 0.0142(6) 0.0090(6) 0.0034(6)
C21 0.0265(6) 0.0306(7) 0.0250(7) 0.0094(5) 0.0044(5) 0.0066(5)
C22 0.0288(7) 0.0417(8) 0.0291(7) 0.0140(6) 0.0070(6) 0.0074(6)
C23 0.0384(8) 0.0538(9) 0.0263(7) 0.0155(7) 0.0084(6) 0.0125(7)
C24 0.0359(8) 0.0508(9) 0.0250(7) 0.0074(6) -0.0005(6) 0.0094(7)
C25 0.0288(7) 0.0420(8) 0.0324(8) 0.0073(6) 0.0005(6) 0.0036(6)
C26 0.0278(7) 0.0352(7) 0.0269(7) 0.0096(6) 0.0045(6) 0.0041(6)
C27 0.0264(6) 0.0338(7) 0.0216(6) 0.0090(5) 0.0059(5) 0.0047(5)
C28 0.0281(7) 0.0346(7) 0.0271(7) 0.0100(6) 0.0079(6) 0.0032(5)
C29 0.0264(7) 0.0440(8) 0.0257(7) 0.0062(6) 0.0065(6) 0.0051(6)
C30 0.0310(7) 0.0454(9) 0.0343(8) 0.0096(7) 0.0081(6) 0.0134(6)
C31 0.0382(8) 0.0348(8) 0.0327(8) 0.0079(6) 0.0115(6) 0.0113(6)
C32 0.0297(7) 0.0312(7) 0.0272(7) 0.0061(5) 0.0074(6) 0.0035(5)
C33 0.0260(7) 0.0530(9) 0.0358(8) 0.0080(7) 0.0082(6) 0.0029(6)
C34 0.0314(8) 0.0540(10) 0.0447(9) 0.0043(8) 0.0103(7) -0.0054(7)
C35 0.0262(8) 0.0707(13) 0.0620(12) 0.0139(10) 0.0052(8) 0.0077(8)
C36 0.0382(9) 0.0741(13) 0.0438(10) 0.0115(9) 0.0169(8) -0.0071(8)
C37 0.0521(10) 0.0378(9) 0.0692(13) 0.0178(8) 0.0206(9) 0.0200(8)
C38 0.0612(12) 0.0288(8) 0.0867(15) 0.0125(9) 0.0287(11) 0.0119(8)
C39 0.0651(14) 0.0450(11) 0.126(2) 0.0102(12) 0.0398(15) 0.0274(10)
C40 0.0826(16) 0.0700(14) 0.0947(19) 0.0559(14) 0.0175(14) 0.0266(12)
C41 0.0313(7) 0.0275(6) 0.0279(7) 0.0127(5) 0.0072(6) 0.0033(5)
C42 0.0294(7) 0.0362(7) 0.0348(8) 0.0188(6) 0.0029(6) 0.0013(6)
C43 0.0328(7) 0.0346(7) 0.0389(8) 0.0182(6) 0.0063(6) -0.0005(6)
C44 0.0369(8) 0.0319(7) 0.0331(8) 0.0170(6) 0.0081(6) 0.0034(6)
C45 0.0329(7) 0.0308(7) 0.0257(7) 0.0114(5) 0.0070(6) 0.0051(5)
C46 0.0297(7) 0.0288(7) 0.0262(7) 0.0101(5) 0.0058(6) 0.0012(5)
C47 0.0407(9) 0.0508(10) 0.0585(12) 0.0347(9) -0.0007(8) -0.0078(8)
C48 0.0367(8) 0.0341(7) 0.0292(7) 0.0149(6) 0.0063(6) 0.0040(6)
C49 0.0279(6) 0.0272(6) 0.0222(6) 0.0092(5) 0.0064(5) 0.0018(5)
C50 0.0309(7) 0.0323(7) 0.0221(6) 0.0085(5) 0.0034(5) -0.0024(5)
C51 0.0335(7) 0.0275(7) 0.0250(7) 0.0070(5) 0.0054(6) -0.0033(5)
C52 0.0295(7) 0.0246(6) 0.0242(7) 0.0080(5) 0.0063(5) 0.0008(5)
C53 0.0299(7) 0.0249(6) 0.0262(7) 0.0091(5) 0.0069(5) 0.0018(5)
C54 0.0296(7) 0.0251(6) 0.0254(7) 0.0105(5) 0.0074(5) 0.0024(5)
C55 0.0357(7) 0.0270(7) 0.0295(7) 0.0133(6) 0.0061(6) 0.0051(5)
C56 0.0329(7) 0.0316(7) 0.0242(7) 0.0126(5) 0.0028(6) 0.0048(5)
C57 0.0261(6) 0.0292(7) 0.0214(6) 0.0099(5) 0.0049(5) 0.0030(5)
C58 0.0284(6) 0.0288(6) 0.0200(6) 0.0099(5) 0.0062(5) 0.0023(5)
C59 0.0283(7) 0.0290(6) 0.0224(6) 0.0115(5) 0.0048(5) 0.0022(5)
C60 0.0313(7) 0.0375(7) 0.0249(7) 0.0081(6) 0.0061(6) 0.0048(6)
C61 0.0306(7) 0.0497(9) 0.0339(8) 0.0124(7) 0.0081(6) 0.0087(6)
C62 0.0288(7) 0.0487(9) 0.0312(8) 0.0141(7) 0.0000(6) 0.0011(6)
C63 0.0354(7) 0.0344(7) 0.0235(7) 0.0102(6) 0.0017(6) 0.0001(6)
C64 0.0321(7) 0.0310(7) 0.0231(7) 0.0120(5) 0.0063(6) 0.0041(5)
C65 0.0261(6) 0.0287(6) 0.0198(6) 0.0100(5) 0.0047(5) 0.0011(5)
C66 0.0288(7) 0.0285(7) 0.0215(6) 0.0093(5) 0.0047(5) 0.0001(5)
C67 0.0318(7) 0.0258(6) 0.0249(7) 0.0101(5) 0.0057(6) 0.0023(5)
C68 0.0297(7) 0.0265(6) 0.0207(6) 0.0106(5) 0.0060(5) 0.0033(5)
C69 0.0270(6) 0.0282(6) 0.0279(7) 0.0136(5) 0.0074(5) 0.0033(5)
C70 0.0312(7) 0.0356(7) 0.0260(7) 0.0123(6) 0.0040(6) 0.0074(6)
C71 0.0374(8) 0.0357(8) 0.0307(8) 0.0093(6) 0.0063(6) 0.0095(6)
C72 0.0363(8) 0.0348(7) 0.0349(8) 0.0141(6) 0.0087(6) 0.0113(6)
C73 0.0297(7) 0.0363(7) 0.0310(7) 0.0176(6) 0.0080(6) 0.0076(6)
C74 0.0271(6) 0.0322(7) 0.0254(7) 0.0122(5) 0.0057(5) 0.0025(5)
C75 0.0509(10) 0.0501(10) 0.0376(9) 0.0027(8) 0.0029(8) 0.0204(8)
C76 0.0400(8) 0.0456(9) 0.0330(8) 0.0169(7) 0.0086(7) 0.0166(7)
C77 0.0243(6) 0.0297(6) 0.0228(6) 0.0117(5) 0.0058(5) 0.0032(5)
C78 0.0278(6) 0.0269(6) 0.0239(6) 0.0082(5) 0.0070(5) 0.0031(5)
C79 0.0252(6) 0.0293(7) 0.0283(7) 0.0130(5) 0.0082(5) 0.0059(5)
C80 0.0312(7) 0.0334(7) 0.0246(7) 0.0142(6) 0.0064(6) 0.0050(5)
C81 0.0299(7) 0.0322(7) 0.0227(7) 0.0098(5) 0.0069(5) 0.0023(5)
C82 0.0298(7) 0.0261(6) 0.0252(7) 0.0100(5) 0.0079(5) 0.0034(5)
C83 0.0363(7) 0.0296(7) 0.0351(8) 0.0159(6) 0.0121(6) 0.0082(6)
C84 0.0602(11) 0.0292(8) 0.0502(10) 0.0149(7) 0.0018(9) -0.0008(7)
C85 0.0459(10) 0.0452(10) 0.0834(14) 0.0343(10) 0.0255(10) 0.0198(8)
C86 0.0717(12) 0.0357(8) 0.0498(10) 0.0213(7) 0.0287(9) 0.0054(8)
C87 0.0449(8) 0.0331(7) 0.0228(7) 0.0078(6) 0.0079(6) 0.0006(6)
C88 0.0704(12) 0.0431(9) 0.0226(7) 0.0103(6) 0.0092(8) -0.0027(8)
C89 0.0541(10) 0.0407(8) 0.0302(8) 0.0045(6) 0.0154(7) 0.0060(7)
C90 0.0462(9) 0.0395(8) 0.0290(8) 0.0067(6) 0.0046(7) -0.0041(7)
C94 0.137(5) 0.090(4) 0.081(4) 0.053(3) 0.027(4) 0.016(4)
C95 0.114(4) 0.062(3) 0.065(3) 0.043(3) 0.041(3) 0.036(3)
C96 0.126(4) 0.074(3) 0.052(2) 0.029(2) 0.041(3) 0.037(3)
C97 0.116(6) 0.085(4) 0.067(3) 0.037(3) 0.049(4) 0.036(4)
C98 0.124(4) 0.087(3) 0.088(4) 0.031(3) 0.042(3) 0.029(3)
C99 0.188(11) 0.131(10) 0.110(8) 0.049(7) 0.035(8) 0.008(8)
C100 0.0371(7) 0.0271(7) 0.0295(7) 0.0127(6) -0.0015(6) -0.0024(6)
C101 0.0728(12) 0.0274(8) 0.0356(9) 0.0083(6) 0.0084(8) 0.0027(7)
C102 0.1077(18) 0.0264(8) 0.0469(11) 0.0103(8) 0.0006(11) 0.0001(9)
C103 0.0879(16) 0.0316(9) 0.0575(12) 0.0188(9) -0.0195(11) -0.0157(9)
C104 0.0470(10) 0.0614(12) 0.0660(13) 0.0471(11) -0.0115(9) -0.0170(9)
C105 0.0347(8) 0.0444(9) 0.0438(9) 0.0271(7) -0.0011(7) -0.0039(6)
N1 0.0235(5) 0.0284(6) 0.0276(6) 0.0100(5) 0.0037(5) 0.0012(4)
N2 0.0269(5) 0.0262(5) 0.0246(6) 0.0100(4) 0.0053(5) 0.0015(4)
N3 0.0263(5) 0.0253(5) 0.0240(5) 0.0117(4) 0.0050(4) 0.0029(4)
N4 0.0271(5) 0.0247(5) 0.0240(6) 0.0103(4) 0.0023(4) -0.0001(4)
N5 0.0280(6) 0.0274(6) 0.0280(6) 0.0136(5) 0.0041(5) 0.0016(4)
N6 0.0322(6) 0.0263(5) 0.0204(5) 0.0087(4) 0.0035(5) 0.0001(4)
N7 0.0289(6) 0.0244(5) 0.0232(6) 0.0094(4) 0.0050(5) 0.0009(4)
N8 0.0282(5) 0.0242(5) 0.0219(5) 0.0098(4) 0.0045(4) 0.0032(4)
N9 0.0264(5) 0.0241(5) 0.0233(5) 0.0084(4) 0.0035(4) 0.0014(4)
N10 0.0282(6) 0.0276(5) 0.0249(6) 0.0116(4) 0.0052(5) 0.0034(4)
F4 0.152(4) 0.0325(12) 0.0430(14) 0.0089(10) -0.0004(18) 0.0093(16)
F5 0.083(4) 0.086(3) 0.047(2) -0.023(2) -0.035(2) 0.058(3)
F6 0.084(3) 0.137(5) 0.059(2) -0.033(3) 0.046(2) -0.023(3)
F13 0.125(3) 0.081(2) 0.0340(14) 0.0036(12) 0.0212(17) 0.026(2)
F14 0.069(3) 0.111(5) 0.090(4) -0.046(3) 0.019(3) -0.032(3)
F15 0.101(4) 0.077(3) 0.053(2) -0.0158(18) -0.017(2) 0.066(3)
F7 0.0481(15) 0.0733(18) 0.142(5) 0.086(2) -0.0163(19) -0.0147(12)
F8 0.0348(11) 0.0672(15) 0.141(4) 0.034(2) 0.0245(16) -0.0018(9)
F9 0.087(3) 0.100(3) 0.0560(13) 0.0139(15) -0.0030(14) -0.057(3)
F16 0.0332(17) 0.057(3) 0.128(6) 0.053(4) -0.006(3) -0.0055(17)
F17 0.075(3) 0.049(3) 0.137(5) 0.000(3) 0.016(3) -0.025(2)
F18 0.098(5) 0.166(7) 0.065(3) 0.065(4) 0.000(3) -0.080(5)
C106 0.090(3) 0.070(3) 0.080(3) 0.035(2) 0.037(3) 0.025(2)
C107 0.076(3) 0.056(2) 0.071(3) 0.014(2) 0.032(3) 0.003(2)
C108 0.078(3) 0.069(3) 0.075(3) 0.019(2) 0.017(3) 0.004(2)
C109 0.079(3) 0.060(2) 0.077(3) 0.0156(19) 0.031(2) 0.0034(19)
C110 0.084(3) 0.061(3) 0.095(4) 0.034(3) 0.018(3) -0.003(2)
C111 0.059(2) 0.103(3) 0.064(2) 0.021(2) 0.0113(19) -0.007(2)
C112 0.075(5) 0.070(4) 0.063(4) 0.019(3) 0.014(4) 0.015(4)
C113 0.085(5) 0.103(6) 0.112(6) 0.022(5) 0.034(5) 0.005(4)
C114 0.092(6) 0.140(8) 0.094(6) 0.064(6) 0.035(6) 0.040(6)
C115 0.089(5) 0.089(5) 0.072(4) 0.040(4) 0.002(4) -0.017(4)
C116 0.119(6) 0.105(6) 0.080(5) 0.063(4) 0.037(4) 0.033(5)
C117 0.064(3) 0.072(5) 0.056(4) 0.024(3) 0.023(3) 0.013(3)
C91 0.0414(17) 0.0474(18) 0.058(3) 0.0011(16) 0.0066(15) -0.0053(13)
C92 0.0443(16) 0.0620(19) 0.062(2) 0.0094(15) 0.0108(14) -0.0004(13)
C93 0.075(5) 0.085(4) 0.143(7) -0.046(4) 0.061(4) -0.037(3)
C118 0.065(5) 0.048(4) 0.091(7) 0.007(4) 0.024(4) 0.001(3)
C119 0.120(10) 0.039(4) 0.048(5) 0.012(3) -0.005(6) -0.010(5)
C120 0.051(7) 0.093(10) 0.027(4) 0.002(5) -0.024(5) 0.014(6)

loop_
_atom_type_symbol
_atom_type_description
_atom_type_scat_dispersion_real
_atom_type_scat_dispersion_imag
_atom_type_scat_source
C C 0.0181 0.0091 'International Tables Vol C Tables 4.2.6.8 and 6.1.1.4'
H H 0.0000 0.0000 'International Tables Vol C Tables 4.2.6.8 and 6.1.1.4'
N N 0.0311 0.0180 'International Tables Vol C Tables 4.2.6.8 and 6.1.1.4'
F F 0.0727 0.0534 'International Tables Vol C Tables 4.2.6.8 and 6.1.1.4'

loop_
_geom_angle_atom_site_label_1
_geom_angle_atom_site_label_2
_geom_angle_atom_site_label_3
_geom_angle
_geom_angle_site_symmetry_1
_geom_angle_site_symmetry_3
_geom_angle_publ_flag
N2 C1 N1 119.58(12) . . ?
N2 C1 C2 112.02(12) . . ?
N1 C1 C2 128.36(13) . . ?
C3 C2 C1 105.67(12) . . ?
C3 C2 H1 127.2 . . ?
C1 C2 H1 127.2 . . ?
C2 C3 C4 107.54(12) . . ?
C2 C3 H2 126.2 . . ?
C4 C3 H2 126.2 . . ?
C5 C4 N2 123.91(12) . . ?
C5 C4 C3 127.31(12) . . ?
N2 C4 C3 108.69(12) . . ?
C4 C5 C6 121.84(12) . . ?
C4 C5 C15 120.16(12) . . ?
C6 C5 C15 117.99(12) . . ?
N3 C6 C7 106.53(12) . . ?
N3 C6 C5 123.06(12) . . ?
C7 C6 C5 130.34(12) . . ?
C6 C7 C8 108.08(12) . . ?
C6 C7 H3 126.0 . . ?
C8 C7 H3 126.0 . . ?
C9 C8 C7 107.63(13) . . ?
C9 C8 H4 126.2 . . ?
C7 C8 H4 126.2 . . ?
N3 C9 C8 107.04(12) . . ?
N3 C9 C10 123.05(12) . . ?
C8 C9 C10 129.90(13) . . ?
C11 C10 C9 122.01(12) . . ?
C11 C10 C21 120.96(12) . . ?
C9 C10 C21 117.02(12) . . ?
C10 C11 N4 125.63(12) . . ?
C10 C11 C12 128.97(13) . . ?
N4 C11 C12 105.35(11) . . ?
C13 C12 C11 109.53(12) . . ?
C13 C12 H5 125.2 . . ?
C11 C12 H5 125.2 . . ?
C12 C13 C14 107.98(12) . . ?
C12 C13 H6 126.0 . . ?
C14 C13 H6 126.0 . . ?
N5 C14 N4 120.44(12) . . ?
N5 C14 C13 133.12(13) . . ?
N4 C14 C13 106.35(12) . . ?
C16 C15 C20 118.10(13) . . ?
C16 C15 C5 121.29(13) . . ?
C20 C15 C5 120.54(12) . . ?
C17 C16 C15 120.76(15) . . ?
C17 C16 H7 119.6 . . ?
C15 C16 H7 119.6 . . ?
C18 C17 C16 120.33(15) . . ?
C18 C17 H8 119.8 . . ?
C16 C17 H8 119.8 . . ?
C19 C18 C17 119.62(15) . . ?
C19 C18 H9 120.2 . . ?
C17 C18 H9 120.2 . . ?
C18 C19 C20 120.24(15) . . ?
C18 C19 H10 119.9 . . ?
C20 C19 H10 119.9 . . ?
C19 C20 C15 120.85(14) . . ?
C19 C20 H11 119.6 . . ?
C15 C20 H11 119.6 . . ?
C26 C21 C22 118.28(13) . . ?
C26 C21 C10 121.82(13) . . ?
C22 C21 C10 119.90(12) . . ?
C23 C22 C21 120.67(14) . . ?
C23 C22 H12 119.7 . . ?
C21 C22 H12 119.7 . . ?
C22 C23 C24 120.46(15) . . ?
C22 C23 H13 119.8 . . ?
C24 C23 H13 119.8 . . ?
C23 C24 C25 119.64(14) . . ?
C23 C24 H14 120.2 . . ?
C25 C24 H14 120.2 . . ?
C24 C25 C26 120.18(14) . . ?
C24 C25 H15 119.9 . . ?
C26 C25 H15 119.9 . . ?
C25 C26 C21 120.73(14) . . ?
C25 C26 H16 119.6 . . ?
C21 C26 H16 119.6 . . ?
C28 C27 C32 120.20(13) . . ?
C28 C27 N1 122.64(13) . . ?
C32 C27 N1 117.15(12) . . ?
C27 C28 C29 120.28(14) . . ?
C27 C28 H17 119.9 . . ?
C29 C28 H17 119.9 . . ?
C30 C29 C28 118.38(14) . . ?
C30 C29 C33 122.76(14) . . ?
C28 C29 C33 118.80(14) . . ?
C29 C30 C31 122.39(14) . . ?
C29 C30 H18 118.8 . . ?
C31 C30 H18 118.8 . . ?
C32 C31 C30 117.88(14) . . ?
C32 C31 C37 121.96(15) . . ?
C30 C31 C37 120.08(14) . . ?
C31 C32 C27 120.64(13) . . ?
C31 C32 H19 119.7 . . ?
C27 C32 H19 119.7 . . ?
C35 C33 C34 107.81(14) . . ?
C35 C33 C29 112.13(15) . . ?
C34 C33 C29 110.24(12) . . ?
C35 C33 C36 108.98(15) . . ?
C34 C33 C36 109.64(16) . . ?
C29 C33 C36 108.03(13) . . ?
C33 C34 H20 109.5 . . ?
C33 C34 H21 109.5 . . ?
H20 C34 H21 109.5 . . ?
C33 C34 H22 109.5 . . ?
H20 C34 H22 109.5 . . ?
H21 C34 H22 109.5 . . ?
C33 C35 H23 109.5 . . ?
C33 C35 H24 109.5 . . ?
H23 C35 H24 109.5 . . ?
C33 C35 H25 109.5 . . ?
H23 C35 H25 109.5 . . ?
H24 C35 H25 109.5 . . ?
C33 C36 H26 109.5 . . ?
C33 C36 H27 109.5 . . ?
H26 C36 H27 109.5 . . ?
C33 C36 H28 109.5 . . ?
H26 C36 H28 109.5 . . ?
H27 C36 H28 109.5 . . ?
C40 C37 C38 108.76(19) . . ?
C40 C37 C31 108.05(16) . . ?
C38 C37 C31 111.90(15) . . ?
C40 C37 C39 109.57(19) . . ?
C38 C37 C39 107.85(17) . . ?
C31 C37 C39 110.68(17) . . ?
C37 C38 H29 109.5 . . ?
C37 C38 H30 109.5 . . ?
H29 C38 H30 109.5 . . ?
C37 C38 H31 109.5 . . ?
H29 C38 H31 109.5 . . ?
H30 C38 H31 109.5 . . ?
C37 C39 H32 109.5 . . ?
C37 C39 H33 109.5 . . ?
H32 C39 H33 109.5 . . ?
C37 C39 H34 109.5 . . ?
H32 C39 H34 109.5 . . ?
H33 C39 H34 109.5 . . ?
C37 C40 H35 109.5 . . ?
C37 C40 H36 109.5 . . ?
H35 C40 H36 109.5 . . ?
C37 C40 H37 109.5 . . ?
H35 C40 H37 109.5 . . ?
H36 C40 H37 109.5 . . ?
N5 C41 C42 124.22(13) . . ?
N5 C41 C46 117.83(12) . . ?
C42 C41 C46 117.84(13) . . ?
C43 C42 C41 120.54(14) . . ?
C43 C42 H38 119.7 . . ?
C41 C42 H38 119.7 . . ?
C44 C43 C42 121.26(13) . . ?
C44 C43 C47 119.53(14) . . ?
C42 C43 C47 119.20(14) . . ?
C43 C44 C45 118.35(13) . . ?
C43 C44 H39 120.8 . . ?
C45 C44 H39 120.8 . . ?
C46 C45 C44 121.17(13) . . ?
C46 C45 C48 120.46(13) . . ?
C44 C45 C48 118.34(13) . . ?
C45 C46 C41 120.70(13) . . ?
C45 C46 H40 119.7 . . ?
C41 C46 H40 119.7 . . ?
F9 C47 F7 110.2(3) . . ?
F16 C47 F18 116.3(5) . . ?
F9 C47 F8 105.0(3) . . ?
F7 C47 F8 102.8(3) . . ?
F16 C47 F17 101.5(4) . . ?
F18 C47 F17 96.6(6) . . ?
F16 C47 C43 118.1(2) . . ?
F9 C47 C43 113.97(18) . . ?
F7 C47 C43 114.4(3) . . ?
F18 C47 C43 113.1(4) . . ?
F8 C47 C43 109.41(19) . . ?
F17 C47 C43 107.4(2) . . ?
F10 C48 F12 107.46(14) . . ?
F10 C48 F11 105.85(13) . . ?
F12 C48 F11 104.37(13) . . ?
F10 C48 C45 113.17(12) . . ?
F12 C48 C45 113.51(12) . . ?
F11 C48 C45 111.80(13) . . ?
N7 C49 N6 119.58(12) . . ?
N7 C49 C50 111.87(12) . . ?
N6 C49 C50 128.55(13) . . ?
C51 C50 C49 105.79(12) . . ?
C51 C50 H41 127.1 . . ?
C49 C50 H41 127.1 . . ?
C50 C51 C52 107.48(12) . . ?
C50 C51 H42 126.3 . . ?
C52 C51 H42 126.3 . . ?
C53 C52 N7 124.30(12) . . ?
C53 C52 C51 126.67(12) . . ?
N7 C52 C51 108.97(11) . . ?
C52 C53 C54 123.14(12) . . ?
C52 C53 C100 119.51(12) . . ?
C54 C53 C100 117.33(12) . . ?
N8 C54 C55 106.87(12) . . ?
N8 C54 C53 123.47(12) . . ?
C55 C54 C53 129.42(12) . . ?
C54 C55 C56 107.77(12) . . ?
C54 C55 H43 126.1 . . ?
C56 C55 H43 126.1 . . ?
C57 C56 C55 107.95(12) . . ?
C57 C56 H44 126.0 . . ?
C55 C56 H44 126.0 . . ?
N8 C57 C56 107.05(12) . . ?
N8 C57 C58 123.75(12) . . ?
C56 C57 C58 129.18(13) . . ?
C65 C58 C57 121.57(12) . . ?
C65 C58 C59 121.72(12) . . ?
C57 C58 C59 116.71(12) . . ?
C64 C59 C60 118.13(13) . . ?
C64 C59 C58 122.00(12) . . ?
C60 C59 C58 119.87(12) . . ?
C61 C60 C59 120.80(13) . . ?
C61 C60 H45 119.6 . . ?
C59 C60 H45 119.6 . . ?
C60 C61 C62 120.30(14) . . ?
C60 C61 H46 119.9 . . ?
C62 C61 H46 119.9 . . ?
C61 C62 C63 119.79(14) . . ?
C61 C62 H47 120.1 . . ?
C63 C62 H47 120.1 . . ?
C64 C63 C62 120.02(13) . . ?
C64 C63 H48 120.0 . . ?
C62 C63 H48 120.0 . . ?
C63 C64 C59 120.95(13) . . ?
C63 C64 H49 119.5 . . ?
C59 C64 H49 119.5 . . ?
C58 C65 N9 125.17(12) . . ?
C58 C65 C66 129.33(12) . . ?
N9 C65 C66 105.47(11) . . ?
C67 C66 C65 109.33(12) . . ?
C67 C66 H50 125.3 . . ?
C65 C66 H50 125.3 . . ?
C66 C67 C68 108.05(12) . . ?
C66 C67 H51 126.0 . . ?
C68 C67 H51 126.0 . . ?
N10 C68 N9 120.39(12) . . ?
N10 C68 C67 133.02(12) . . ?
N9 C68 C67 106.47(12) . . ?
N10 C69 C74 117.76(12) . . ?
N10 C69 C70 124.06(13) . . ?
C74 C69 C70 118.14(13) . . ?
C71 C70 C69 119.98(13) . . ?
C71 C70 H52 120.0 . . ?
C69 C70 H52 120.0 . . ?
C72 C71 C70 121.71(14) . . ?
C72 C71 C75 118.50(14) . . ?
C70 C71 C75 119.78(14) . . ?
C71 C72 C73 118.18(14) . . ?
C71 C72 H53 120.9 . . ?
C73 C72 H53 120.9 . . ?
C72 C73 C74 121.26(13) . . ?
C72 C73 C76 118.18(13) . . ?
C74 C73 C76 120.48(13) . . ?
C73 C74 C69 120.61(13) . . ?
C73 C74 H54 119.7 . . ?
C69 C74 H54 119.7 . . ?
F6 C75 F5 114.8(4) . . ?
F14 C75 F15 115.2(4) . . ?
F6 C75 F4 102.6(4) . . ?
F5 C75 F4 99.0(4) . . ?
F14 C75 F13 97.8(4) . . ?
F15 C75 F13 100.7(3) . . ?
F6 C75 C71 114.2(2) . . ?
F5 C75 C71 115.7(3) . . ?
F14 C75 C71 115.3(4) . . ?
F15 C75 C71 116.7(2) . . ?
F4 C75 C71 108.17(18) . . ?
F13 C75 C71 107.73(18) . . ?
F2 C76 F1 107.42(14) . . ?
F2 C76 F3 105.50(14) . . ?
F1 C76 F3 105.90(13) . . ?
F2 C76 C73 113.12(13) . . ?
F1 C76 C73 112.24(13) . . ?
F3 C76 C73 112.16(14) . . ?
C82 C77 C78 120.08(12) . . ?
C82 C77 N6 123.29(12) . . ?
C78 C77 N6 116.58(12) . . ?
C79 C78 C77 120.69(12) . . ?
C79 C78 H55 119.7 . . ?
C77 C78 H55 119.7 . . ?
C78 C79 C80 118.01(12) . . ?
C78 C79 C83 120.94(12) . . ?
C80 C79 C83 121.02(12) . . ?
C81 C80 C79 122.26(13) . . ?
C81 C80 H56 118.9 . . ?
C79 C80 H56 118.9 . . ?
C80 C81 C82 118.64(13) . . ?
C80 C81 C87 122.40(12) . . ?
C82 C81 C87 118.95(12) . . ?
C77 C82 C81 120.14(12) . . ?
C77 C82 H57 119.9 . . ?
C81 C82 H57 119.9 . . ?
C85 C83 C86 110.30(14) . . ?
C85 C83 C79 108.82(12) . . ?
C86 C83 C79 110.95(12) . . ?
C85 C83 C84 109.09(15) . . ?
C86 C83 C84 106.71(14) . . ?
C79 C83 C84 110.95(12) . . ?
C83 C84 H58 109.5 . . ?
C83 C84 H59 109.5 . . ?
H58 C84 H59 109.5 . . ?
C83 C84 H60 109.5 . . ?
H58 C84 H60 109.5 . . ?
H59 C84 H60 109.5 . . ?
C83 C85 H61 109.5 . . ?
C83 C85 H62 109.5 . . ?
H61 C85 H62 109.5 . . ?
C83 C85 H63 109.5 . . ?
H61 C85 H63 109.5 . . ?
H62 C85 H63 109.5 . . ?
C83 C86 H64 109.5 . . ?
C83 C86 H65 109.5 . . ?
H64 C86 H65 109.5 . . ?
C83 C86 H66 109.5 . . ?
H64 C86 H66 109.5 . . ?
H65 C86 H66 109.5 . . ?
C88 C87 C89 108.21(13) . . ?
C88 C87 C90 108.66(14) . . ?
C89 C87 C90 109.17(13) . . ?
C88 C87 C81 111.90(12) . . ?
C89 C87 C81 109.71(13) . . ?
C90 C87 C81 109.14(12) . . ?
C87 C88 H67 109.5 . . ?
C87 C88 H68 109.5 . . ?
H67 C88 H68 109.5 . . ?
C87 C88 H69 109.5 . . ?
H67 C88 H69 109.5 . . ?
H68 C88 H69 109.5 . . ?
C87 C89 H70 109.5 . . ?
C87 C89 H71 109.5 . . ?
H70 C89 H71 109.5 . . ?
C87 C89 H72 109.5 . . ?
H70 C89 H72 109.5 . . ?
H71 C89 H72 109.5 . . ?
C87 C90 H73 109.5 . . ?
C87 C90 H74 109.5 . . ?
H73 C90 H74 109.5 . . ?
C87 C90 H75 109.5 . . ?
H73 C90 H75 109.5 . . ?
H74 C90 H75 109.5 . . ?
C95 C94 H83 109.5 . . ?
C95 C94 H84 109.5 . . ?
H83 C94 H84 109.5 . . ?
C95 C94 H85 109.5 . . ?
H83 C94 H85 109.5 . . ?
H84 C94 H85 109.5 . . ?
C96 C95 C94 115.9(7) . . ?
C96 C95 H86 108.3 . . ?
C94 C95 H86 108.3 . . ?
C96 C95 H87 108.3 . . ?
C94 C95 H87 108.3 . . ?
H86 C95 H87 107.4 . . ?
C95 C96 C97 114.4(10) . . ?
C95 C96 H88 108.7 . . ?
C97 C96 H88 108.7 . . ?
C95 C96 H89 108.7 . . ?
C97 C96 H89 108.7 . . ?
H88 C96 H89 107.6 . . ?
C98 C97 C96 109.7(13) . . ?
C98 C97 H90 109.7 . . ?
C96 C97 H90 109.7 . . ?
C98 C97 H91 109.7 . . ?
C96 C97 H91 109.7 . . ?
H90 C97 H91 108.2 . . ?
C97 C98 C99 108.4(11) . . ?
C97 C98 H92 110.0 . . ?
C99 C98 H92 110.0 . . ?
C97 C98 H93 110.0 . . ?
C99 C98 H93 110.0 . . ?
H92 C98 H93 108.4 . . ?
C98 C99 H94 109.5 . . ?
C98 C99 H95 109.5 . . ?
H94 C99 H95 109.5 . . ?
C98 C99 H96 109.5 . . ?
H94 C99 H96 109.5 . . ?
H95 C99 H96 109.5 . . ?
C105 C100 C101 118.96(15) . . ?
C105 C100 C53 121.16(14) . . ?
C101 C100 C53 119.87(14) . . ?
C102 C101 C100 120.64(19) . . ?
C102 C101 H76 119.7 . . ?
C100 C101 H76 119.7 . . ?
C103 C102 C101 120.3(2) . . ?
C103 C102 H77 119.9 . . ?
C101 C102 H77 119.9 . . ?
C102 C103 C104 120.41(17) . . ?
C102 C103 H78 119.8 . . ?
C104 C103 H78 119.8 . . ?
C103 C104 C105 120.12(19) . . ?
C103 C104 H79 119.9 . . ?
C105 C104 H79 119.9 . . ?
C100 C105 C104 119.54(18) . . ?
C100 C105 H80 120.2 . . ?
C104 C105 H80 120.2 . . ?
C1 N1 C27 128.42(12) . . ?
C1 N1 H139 115.8 . . ?
C27 N1 H139 115.8 . . ?
C1 N2 C4 106.07(11) . . ?
C9 N3 C6 110.67(11) . . ?
C9 N3 H81 124.7 . . ?
C6 N3 H81 124.7 . . ?
C14 N4 C11 110.71(11) . . ?
C14 N4 H140 124.6 . . ?
C11 N4 H140 124.6 . . ?
C14 N5 C41 120.65(12) . . ?
C49 N6 C77 128.93(12) . . ?
C49 N6 H141 115.5 . . ?
C77 N6 H141 115.5 . . ?
C49 N7 C52 105.84(11) . . ?
C57 N8 C54 110.31(11) . . ?
C57 N8 H82 124.8 . . ?
C54 N8 H82 124.8 . . ?
C68 N9 C65 110.62(11) . . ?
C68 N9 H142 124.7 . . ?
C65 N9 H142 124.7 . . ?
C68 N10 C69 119.50(12) . . ?
C110 C106 C108 115.9(5) . . ?
C110 C106 H97 108.3 . . ?
C108 C106 H97 108.3 . . ?
C110 C106 H98 108.3 . . ?
C108 C106 H98 108.3 . . ?
H97 C106 H98 107.4 . . ?
C109 C107 C111 115.7(4) . . ?
C109 C107 H137 108.3 . . ?
C111 C107 H137 108.3 . . ?
C109 C107 H138 108.3 . . ?
C111 C107 H138 108.3 . . ?
H137 C107 H138 107.4 . . ?
C111 C108 C106 111.8(5) . . ?
C111 C108 H99 109.3 . . ?
C106 C108 H99 109.3 . . ?
C111 C108 H100 109.3 . . ?
C106 C108 H100 109.3 . . ?
H99 C108 H100 107.9 . . ?
C107 C109 H101 109.5 . . ?
C107 C109 H102 109.5 . . ?
H101 C109 H102 109.5 . . ?
C107 C109 H103 109.5 . . ?
H101 C109 H103 109.5 . . ?
H102 C109 H103 109.5 . . ?
C106 C110 H104 109.5 . . ?
C106 C110 H105 109.5 . . ?
H104 C110 H105 109.5 . . ?
C106 C110 H106 109.5 . . ?
H104 C110 H106 109.5 . . ?
H105 C110 H106 109.5 . . ?
C108 C111 C107 113.8(4) . . ?
C108 C111 H107 108.8 . . ?
C107 C111 H107 108.8 . . ?
C108 C111 H108 108.8 . . ?
C107 C111 H108 108.8 . . ?
H107 C111 H108 107.7 . . ?
C116 C112 H109 109.5 . . ?
C116 C112 H110 109.5 . . ?
H109 C112 H110 109.5 . . ?
C116 C112 H111 109.5 . . ?
H109 C112 H111 109.5 . . ?
H110 C112 H111 109.5 . . ?
C114 C113 C117 113.4(9) . . ?
C114 C113 H112 108.9 . . ?
C117 C113 H112 108.9 . . ?
C114 C113 H113 108.9 . . ?
C117 C113 H113 108.9 . . ?
H112 C113 H113 107.7 . . ?
C113 C114 H114 109.5 . . ?
C113 C114 H115 109.5 . . ?
H114 C114 H115 109.5 . . ?
C113 C114 H116 109.5 . . ?
H114 C114 H116 109.5 . . ?
H115 C114 H116 109.5 . . ?
C116 C115 C117 119.9(8) . . ?
C116 C115 H117 107.3 . . ?
C117 C115 H117 107.3 . . ?
C116 C115 H118 107.3 . . ?
C117 C115 H118 107.3 . . ?
H117 C115 H118 106.9 . . ?
C115 C116 C112 113.7(9) . . ?
C115 C116 H119 108.8 . . ?
C112 C116 H119 108.8 . . ?
C115 C116 H120 108.8 . . ?
C112 C116 H120 108.8 . . ?
H119 C116 H120 107.7 . . ?
C113 C117 C115 113.6(8) . . ?
C113 C117 H121 108.9 . . ?
C115 C117 H121 108.9 . . ?
C113 C117 H122 108.9 . . ?
C115 C117 H122 108.9 . . ?
H121 C117 H122 107.7 . . ?
C91 C91 C92 118.4(6) 2_575 . ?
C91 C91 H123 107.7 2_575 . ?
C92 C91 H123 107.7 . . ?
C91 C91 H124 107.7 2_575 . ?
C92 C91 H124 107.7 . . ?
H123 C91 H124 107.1 . . ?
C91 C92 C93 117.4(4) . . ?
C91 C92 H125 107.9 . . ?
C93 C92 H125 107.9 . . ?
C91 C92 H126 107.9 . . ?
C93 C92 H126 107.9 . . ?
H125 C92 H126 107.2 . . ?
C92 C93 H127 109.5 . . ?
C92 C93 H128 109.5 . . ?
H127 C93 H128 109.5 . . ?
C92 C93 H129 109.5 . . ?
H127 C93 H129 109.5 . . ?
H128 C93 H129 109.5 . . ?
C119 C118 C120 112.0(9) . . ?
C119 C118 H130 109.2 . . ?
C120 C118 H130 109.2 . . ?
C119 C118 H131 109.2 . . ?
C120 C118 H131 109.2 . . ?
H130 C118 H131 107.9 . . ?
C118 C119 C119 142.5(18) . 2_575 ?
C118 C119 H132 101.3 . . ?
C119 C119 H132 101.3 2_575 . ?
C118 C119 H133 101.3 . . ?
C119 C119 H133 101.3 2_575 . ?
H132 C119 H133 104.6 . . ?
C118 C120 H134 109.5 . . ?
C118 C120 H135 109.5 . . ?
H134 C120 H135 109.5 . . ?
C118 C120 H136 109.5 . . ?
H134 C120 H136 109.5 . . ?
H135 C120 H136 109.5 . . ?

loop_
_geom_bond_atom_site_label_1
_geom_bond_atom_site_label_2
_geom_bond_distance
_geom_bond_site_symmetry_2
_geom_bond_publ_flag
F1 C76 1.3354(18) . ?
F2 C76 1.330(2) . ?
F3 C76 1.338(2) . ?
F10 C48 1.3235(17) . ?
C1 N2 1.3269(18) . ?
C1 N1 1.3553(18) . ?
C1 C2 1.4616(18) . ?
C2 C3 1.348(2) . ?
C2 H1 0.9500 . ?
C3 C4 1.4567(19) . ?
C3 H2 0.9500 . ?
C4 C5 1.374(2) . ?
C4 N2 1.4035(17) . ?
C5 C6 1.4483(19) . ?
C5 C15 1.4876(19) . ?
C6 N3 1.3723(17) . ?
C6 C7 1.394(2) . ?
C7 C8 1.399(2) . ?
C7 H3 0.9500 . ?
C8 C9 1.3921(19) . ?
C8 H4 0.9500 . ?
C9 N3 1.3683(17) . ?
C9 C10 1.4559(18) . ?
C10 C11 1.3706(19) . ?
C10 C21 1.4826(19) . ?
F11 C48 1.3384(18) . ?
C11 N4 1.4017(17) . ?
C11 C12 1.4453(19) . ?
F12 C48 1.3322(18) . ?
C12 C13 1.347(2) . ?
C12 H5 0.9500 . ?
C13 C14 1.4613(19) . ?
C13 H6 0.9500 . ?
C14 N5 1.3091(19) . ?
C14 N4 1.3718(17) . ?
C15 C16 1.396(2) . ?
C15 C20 1.396(2) . ?
C16 C17 1.390(2) . ?
C16 H7 0.9500 . ?
C17 C18 1.382(3) . ?
C17 H8 0.9500 . ?
C18 C19 1.382(2) . ?
C18 H9 0.9500 . ?
C19 C20 1.390(2) . ?
C19 H10 0.9500 . ?
C20 H11 0.9500 . ?
C21 C26 1.399(2) . ?
C21 C22 1.402(2) . ?
C22 C23 1.384(2) . ?
C22 H12 0.9500 . ?
C23 C24 1.386(2) . ?
C23 H13 0.9500 . ?
C24 C25 1.387(2) . ?
C24 H14 0.9500 . ?
C25 C26 1.390(2) . ?
C25 H15 0.9500 . ?
C26 H16 0.9500 . ?
C27 C28 1.3876(19) . ?
C27 C32 1.398(2) . ?
C27 N1 1.4047(18) . ?
C28 C29 1.397(2) . ?
C28 H17 0.9500 . ?
C29 C30 1.386(2) . ?
C29 C33 1.534(2) . ?
C30 C31 1.405(2) . ?
C30 H18 0.9500 . ?
C31 C32 1.387(2) . ?
C31 C37 1.531(2) . ?
C32 H19 0.9500 . ?
C33 C35 1.530(2) . ?
C33 C34 1.533(2) . ?
C33 C36 1.536(2) . ?
C34 H20 0.9800 . ?
C34 H21 0.9800 . ?
C34 H22 0.9800 . ?
C35 H23 0.9800 . ?
C35 H24 0.9800 . ?
C35 H25 0.9800 . ?
C36 H26 0.9800 . ?
C36 H27 0.9800 . ?
C36 H28 0.9800 . ?
C37 C40 1.529(3) . ?
C37 C38 1.531(3) . ?
C37 C39 1.535(3) . ?
C38 H29 0.9800 . ?
C38 H30 0.9800 . ?
C38 H31 0.9800 . ?
C39 H32 0.9800 . ?
C39 H33 0.9800 . ?
C39 H34 0.9800 . ?
C40 H35 0.9800 . ?
C40 H36 0.9800 . ?
C40 H37 0.9800 . ?
C41 N5 1.4007(17) . ?
C41 C42 1.402(2) . ?
C41 C46 1.403(2) . ?
C42 C43 1.391(2) . ?
C42 H38 0.9500 . ?
C43 C44 1.385(2) . ?
C43 C47 1.497(2) . ?
C44 C45 1.389(2) . ?
C44 H39 0.9500 . ?
C45 C46 1.3877(19) . ?
C45 C48 1.500(2) . ?
C46 H40 0.9500 . ?
C47 F16 1.235(4) . ?
C47 F9 1.268(3) . ?
C47 F7 1.288(4) . ?
C47 F18 1.288(8) . ?
C47 F8 1.396(4) . ?
C47 F17 1.453(6) . ?
C49 N7 1.3314(18) . ?
C49 N6 1.3537(17) . ?
C49 C50 1.4575(18) . ?
C50 C51 1.348(2) . ?
C50 H41 0.9500 . ?
C51 C52 1.4508(19) . ?
C51 H42 0.9500 . ?
C52 C53 1.3743(19) . ?
C52 N7 1.4010(17) . ?
C53 C54 1.4406(19) . ?
C53 C100 1.4836(18) . ?
C54 N8 1.3729(17) . ?
C54 C55 1.394(2) . ?
C55 C56 1.396(2) . ?
C55 H43 0.9500 . ?
C56 C57 1.3903(19) . ?
C56 H44 0.9500 . ?
C57 N8 1.3697(17) . ?
C57 C58 1.4546(18) . ?
C58 C65 1.3692(19) . ?
C58 C59 1.4796(19) . ?
C59 C64 1.4014(19) . ?
C59 C60 1.403(2) . ?
C60 C61 1.384(2) . ?
C60 H45 0.9500 . ?
C61 C62 1.388(2) . ?
C61 H46 0.9500 . ?
C62 C63 1.389(2) . ?
C62 H47 0.9500 . ?
C63 C64 1.386(2) . ?
C63 H48 0.9500 . ?
C64 H49 0.9500 . ?
C65 N9 1.4011(17) . ?
C65 C66 1.4483(18) . ?
C66 C67 1.349(2) . ?
C66 H50 0.9500 . ?
C67 C68 1.4599(19) . ?
C67 H51 0.9500 . ?
C68 N10 1.3077(18) . ?
C68 N9 1.3731(17) . ?
C69 N10 1.3981(17) . ?
C69 C74 1.400(2) . ?
C69 C70 1.402(2) . ?
C70 C71 1.390(2) . ?
C70 H52 0.9500 . ?
C71 C72 1.384(2) . ?
C71 C75 1.498(2) . ?
C72 C73 1.385(2) . ?
C72 H53 0.9500 . ?
C73 C74 1.387(2) . ?
C73 C76 1.495(2) . ?
C74 H54 0.9500 . ?
C75 F6 1.237(4) . ?
C75 F5 1.239(5) . ?
C75 F14 1.243(7) . ?
C75 F15 1.257(3) . ?
C75 F4 1.435(3) . ?
C75 F13 1.467(4) . ?
C77 C82 1.3886(19) . ?
C77 C78 1.3975(18) . ?
C77 N6 1.4058(17) . ?
C78 C79 1.3917(19) . ?
C78 H55 0.9500 . ?
C79 C80 1.3973(19) . ?
C79 C83 1.5323(19) . ?
C80 C81 1.387(2) . ?
C80 H56 0.9500 . ?
C81 C82 1.3987(19) . ?
C81 C87 1.5361(19) . ?
C82 H57 0.9500 . ?
C83 C85 1.519(2) . ?
C83 C86 1.531(2) . ?
C83 C84 1.534(2) . ?
C84 H58 0.9800 . ?
C84 H59 0.9800 . ?
C84 H60 0.9800 . ?
C85 H61 0.9800 . ?
C85 H62 0.9800 . ?
C85 H63 0.9800 . ?
C86 H64 0.9800 . ?
C86 H65 0.9800 . ?
C86 H66 0.9800 . ?
C87 C88 1.533(2) . ?
C87 C89 1.534(2) . ?
C87 C90 1.536(2) . ?
C88 H67 0.9800 . ?
C88 H68 0.9800 . ?
C88 H69 0.9800 . ?
C89 H70 0.9800 . ?
C89 H71 0.9800 . ?
C89 H72 0.9800 . ?
C90 H73 0.9800 . ?
C90 H74 0.9800 . ?
C90 H75 0.9800 . ?
C94 C95 1.549(16) . ?
C94 H83 0.9800 . ?
C94 H84 0.9800 . ?
C94 H85 0.9800 . ?
C95 C96 1.501(13) . ?
C95 H86 0.9900 . ?
C95 H87 0.9900 . ?
C96 C97 1.62(2) . ?
C96 H88 0.9900 . ?
C96 H89 0.9900 . ?
C97 C98 1.48(3) . ?
C97 H90 0.9900 . ?
C97 H91 0.9900 . ?
C98 C99 1.53(2) . ?
C98 H92 0.9900 . ?
C98 H93 0.9900 . ?
C99 H94 0.9800 . ?
C99 H95 0.9800 . ?
C99 H96 0.9800 . ?
C100 C105 1.393(2) . ?
C100 C101 1.395(2) . ?
C101 C102 1.384(2) . ?
C101 H76 0.9500 . ?
C102 C103 1.359(4) . ?
C102 H77 0.9500 . ?
C103 C104 1.386(3) . ?
C103 H78 0.9500 . ?
C104 C105 1.397(2) . ?
C104 H79 0.9500 . ?
C105 H80 0.9500 . ?
N1 H139 0.8800 . ?
N3 H81 0.8800 . ?
N4 H140 0.8800 . ?
N6 H141 0.8800 . ?
N8 H82 0.8800 . ?
N9 H142 0.8800 . ?
C106 C110 1.498(8) . ?
C106 C108 1.565(7) . ?
C106 H97 0.9900 . ?
C106 H98 0.9900 . ?
C107 C109 1.490(7) . ?
C107 C111 1.554(8) . ?
C107 H137 0.9900 . ?
C107 H138 0.9900 . ?
C108 C111 1.438(7) . ?
C108 H99 0.9900 . ?
C108 H100 0.9900 . ?
C109 H101 0.9800 . ?
C109 H102 0.9800 . ?
C109 H103 0.9800 . ?
C110 H104 0.9800 . ?
C110 H105 0.9800 . ?
C110 H106 0.9800 . ?
C111 H107 0.9900 . ?
C111 H108 0.9900 . ?
C112 C116 1.467(11) . ?
C112 H109 0.9800 . ?
C112 H110 0.9800 . ?
C112 H111 0.9800 . ?
C113 C114 1.453(14) . ?
C113 C117 1.506(12) . ?
C113 H112 0.9900 . ?
C113 H113 0.9900 . ?
C114 H114 0.9800 . ?
C114 H115 0.9800 . ?
C114 H116 0.9800 . ?
C115 C116 1.369(13) . ?
C115 C117 1.653(11) . ?
C115 H117 0.9900 . ?
C115 H118 0.9900 . ?
C116 H119 0.9900 . ?
C116 H120 0.9900 . ?
C117 H121 0.9900 . ?
C117 H122 0.9900 . ?
C91 C91 1.479(7) 2_575 ?
C91 C92 1.505(6) . ?
C91 H123 0.9900 . ?
C91 H124 0.9900 . ?
C92 C93 1.557(9) . ?
C92 H125 0.9900 . ?
C92 H126 0.9900 . ?
C93 H127 0.9800 . ?
C93 H128 0.9800 . ?
C93 H129 0.9800 . ?
C118 C119 1.321(14) . ?
C118 C120 1.369(18) . ?
C118 H130 0.9900 . ?
C118 H131 0.9900 . ?
C119 C119 1.491(18) 2_575 ?
C119 H132 0.9900 . ?
C119 H133 0.9900 . ?
C120 H134 0.9800 . ?
C120 H135 0.9800 . ?
C120 H136 0.9800 . ?

loop_
_geom_hbond_atom_site_label_D
_geom_hbond_atom_site_label_H
_geom_hbond_atom_site_label_A
_geom_hbond_distance_DH
_geom_hbond_distance_HA
_geom_hbond_distance_DA
_geom_hbond_angle_DHA
_geom_hbond_site_symmetry_A
C56 H44 F5 0.95 2.43 3.280(5) 149.0 2_666

loop_
_geom_torsion_atom_site_label_1
_geom_torsion_atom_site_label_2
_geom_torsion_atom_site_label_3
_geom_torsion_atom_site_label_4
_geom_torsion
_geom_torsion_site_symmetry_1
_geom_torsion_site_symmetry_2
_geom_torsion_site_symmetry_3
_geom_torsion_site_symmetry_4
_geom_torsion_publ_flag
N2 C1 C2 C3 -1.17(15) . . . . ?
N1 C1 C2 C3 -178.77(13) . . . . ?
C1 C2 C3 C4 0.85(15) . . . . ?
C2 C3 C4 C5 176.50(13) . . . . ?
C2 C3 C4 N2 -0.34(15) . . . . ?
N2 C4 C5 C6 6.7(2) . . . . ?
C3 C4 C5 C6 -169.74(13) . . . . ?
N2 C4 C5 C15 -174.59(12) . . . . ?
C3 C4 C5 C15 9.0(2) . . . . ?
C4 C5 C6 N3 20.8(2) . . . . ?
C15 C5 C6 N3 -158.02(12) . . . . ?
C4 C5 C6 C7 -155.63(15) . . . . ?
C15 C5 C6 C7 25.6(2) . . . . ?
N3 C6 C7 C8 -2.21(16) . . . . ?
C5 C6 C7 C8 174.64(14) . . . . ?
C6 C7 C8 C9 2.02(17) . . . . ?
C7 C8 C9 N3 -1.03(16) . . . . ?
C7 C8 C9 C10 178.53(14) . . . . ?
N3 C9 C10 C11 33.8(2) . . . . ?
C8 C9 C10 C11 -145.68(15) . . . . ?
N3 C9 C10 C21 -145.03(13) . . . . ?
C8 C9 C10 C21 35.5(2) . . . . ?
C9 C10 C11 N4 10.7(2) . . . . ?
C21 C10 C11 N4 -170.49(12) . . . . ?
C9 C10 C11 C12 -166.30(13) . . . . ?
C21 C10 C11 C12 12.5(2) . . . . ?
C10 C11 C12 C13 178.64(14) . . . . ?
N4 C11 C12 C13 1.17(16) . . . . ?
C11 C12 C13 C14 0.59(16) . . . . ?
C12 C13 C14 N5 -178.43(15) . . . . ?
C12 C13 C14 N4 -2.17(16) . . . . ?
C4 C5 C15 C16 49.43(19) . . . . ?
C6 C5 C15 C16 -131.76(15) . . . . ?
C4 C5 C15 C20 -127.63(15) . . . . ?
C6 C5 C15 C20 51.18(18) . . . . ?
C20 C15 C16 C17 1.9(2) . . . . ?
C5 C15 C16 C17 -175.26(15) . . . . ?
C15 C16 C17 C18 0.8(3) . . . . ?
C16 C17 C18 C19 -2.2(3) . . . . ?
C17 C18 C19 C20 0.9(3) . . . . ?
C18 C19 C20 C15 1.8(2) . . . . ?
C16 C15 C20 C19 -3.2(2) . . . . ?
C5 C15 C20 C19 173.99(14) . . . . ?
C11 C10 C21 C26 39.5(2) . . . . ?
C9 C10 C21 C26 -141.60(14) . . . . ?
C11 C10 C21 C22 -140.42(14) . . . . ?
C9 C10 C21 C22 38.44(18) . . . . ?
C26 C21 C22 C23 -1.5(2) . . . . ?
C10 C21 C22 C23 178.50(14) . . . . ?
C21 C22 C23 C24 -0.4(2) . . . . ?
C22 C23 C24 C25 1.3(2) . . . . ?
C23 C24 C25 C26 -0.4(2) . . . . ?
C24 C25 C26 C21 -1.4(2) . . . . ?
C22 C21 C26 C25 2.3(2) . . . . ?
C10 C21 C26 C25 -177.62(13) . . . . ?
C32 C27 C28 C29 -5.0(2) . . . . ?
N1 C27 C28 C29 176.46(12) . . . . ?
C27 C28 C29 C30 2.8(2) . . . . ?
C27 C28 C29 C33 -179.73(13) . . . . ?
C28 C29 C30 C31 1.6(2) . . . . ?
C33 C29 C30 C31 -175.76(14) . . . . ?
C29 C30 C31 C32 -3.8(2) . . . . ?
C29 C30 C31 C37 179.52(15) . . . . ?
C30 C31 C32 C27 1.6(2) . . . . ?
C37 C31 C32 C27 178.25(15) . . . . ?
C28 C27 C32 C31 2.7(2) . . . . ?
N1 C27 C32 C31 -178.66(13) . . . . ?
C30 C29 C33 C35 -12.0(2) . . . . ?
C28 C29 C33 C35 170.66(14) . . . . ?
C30 C29 C33 C34 -132.13(16) . . . . ?
C28 C29 C33 C34 50.5(2) . . . . ?
C30 C29 C33 C36 108.09(18) . . . . ?
C28 C29 C33 C36 -69.23(18) . . . . ?
C32 C31 C37 C40 -103.7(2) . . . . ?
C30 C31 C37 C40 72.9(2) . . . . ?
C32 C31 C37 C38 16.0(2) . . . . ?
C30 C31 C37 C38 -167.43(16) . . . . ?
C32 C31 C37 C39 136.33(19) . . . . ?
C30 C31 C37 C39 -47.1(2) . . . . ?
N5 C41 C42 C43 179.54(14) . . . . ?
C46 C41 C42 C43 -4.3(2) . . . . ?
C41 C42 C43 C44 2.0(2) . . . . ?
C41 C42 C43 C47 -178.18(16) . . . . ?
C42 C43 C44 C45 1.2(2) . . . . ?
C47 C43 C44 C45 -178.62(15) . . . . ?
C43 C44 C45 C46 -2.0(2) . . . . ?
C43 C44 C45 C48 175.69(14) . . . . ?
C44 C45 C46 C41 -0.4(2) . . . . ?
C48 C45 C46 C41 -178.06(13) . . . . ?
N5 C41 C46 C45 179.95(13) . . . . ?
C42 C41 C46 C45 3.5(2) . . . . ?
C44 C43 C47 F16 165.3(6) . . . . ?
C42 C43 C47 F16 -14.5(6) . . . . ?
C44 C43 C47 F9 -125.7(4) . . . . ?
C42 C43 C47 F9 54.4(4) . . . . ?
C44 C43 C47 F7 2.3(4) . . . . ?
C42 C43 C47 F7 -177.5(3) . . . . ?
C44 C43 C47 F18 24.6(7) . . . . ?
C42 C43 C47 F18 -155.3(7) . . . . ?
C44 C43 C47 F8 117.0(3) . . . . ?
C42 C43 C47 F8 -62.9(3) . . . . ?
C44 C43 C47 F17 -80.8(5) . . . . ?
C42 C43 C47 F17 99.3(5) . . . . ?
C46 C45 C48 F10 -154.78(14) . . . . ?
C44 C45 C48 F10 27.5(2) . . . . ?
C46 C45 C48 F12 -31.9(2) . . . . ?
C44 C45 C48 F12 150.33(14) . . . . ?
C46 C45 C48 F11 85.80(17) . . . . ?
C44 C45 C48 F11 -91.92(16) . . . . ?
N7 C49 C50 C51 -2.32(16) . . . . ?
N6 C49 C50 C51 178.77(14) . . . . ?
C49 C50 C51 C52 1.58(16) . . . . ?
C50 C51 C52 C53 177.05(14) . . . . ?
C50 C51 C52 N7 -0.48(16) . . . . ?
N7 C52 C53 C54 5.7(2) . . . . ?
C51 C52 C53 C54 -171.43(13) . . . . ?
N7 C52 C53 C100 -172.34(13) . . . . ?
C51 C52 C53 C100 10.5(2) . . . . ?
C52 C53 C54 N8 14.9(2) . . . . ?
C100 C53 C54 N8 -166.99(13) . . . . ?
C52 C53 C54 C55 -158.66(15) . . . . ?
C100 C53 C54 C55 19.5(2) . . . . ?
N8 C54 C55 C56 -2.15(16) . . . . ?
C53 C54 C55 C56 172.24(14) . . . . ?
C54 C55 C56 C57 1.92(16) . . . . ?
C55 C56 C57 N8 -0.94(16) . . . . ?
C55 C56 C57 C58 177.79(13) . . . . ?
N8 C57 C58 C65 35.58(19) . . . . ?
C56 C57 C58 C65 -142.97(15) . . . . ?
N8 C57 C58 C59 -144.81(13) . . . . ?
C56 C57 C58 C59 36.6(2) . . . . ?
C65 C58 C59 C64 40.48(19) . . . . ?
C57 C58 C59 C64 -139.13(13) . . . . ?
C65 C58 C59 C60 -140.36(14) . . . . ?
C57 C58 C59 C60 40.03(18) . . . . ?
C64 C59 C60 C61 -0.1(2) . . . . ?
C58 C59 C60 C61 -179.28(14) . . . . ?
C59 C60 C61 C62 -0.3(2) . . . . ?
C60 C61 C62 C63 0.0(2) . . . . ?
C61 C62 C63 C64 0.7(2) . . . . ?
C62 C63 C64 C59 -1.0(2) . . . . ?
C60 C59 C64 C63 0.7(2) . . . . ?
C58 C59 C64 C63 179.92(13) . . . . ?
C57 C58 C65 N9 8.1(2) . . . . ?
C59 C58 C65 N9 -171.49(12) . . . . ?
C57 C58 C65 C66 -169.54(13) . . . . ?
C59 C58 C65 C66 10.9(2) . . . . ?
C58 C65 C66 C67 179.49(13) . . . . ?
N9 C65 C66 C67 1.48(14) . . . . ?
C65 C66 C67 C68 0.00(15) . . . . ?
C66 C67 C68 N10 -177.34(14) . . . . ?
C66 C67 C68 N9 -1.52(15) . . . . ?
N10 C69 C70 C71 178.20(13) . . . . ?
C74 C69 C70 C71 -4.0(2) . . . . ?
C69 C70 C71 C72 2.5(2) . . . . ?
C69 C70 C71 C75 -176.92(15) . . . . ?
C70 C71 C72 C73 0.3(2) . . . . ?
C75 C71 C72 C73 179.65(15) . . . . ?
C71 C72 C73 C74 -1.4(2) . . . . ?
C71 C72 C73 C76 -178.05(14) . . . . ?
C72 C73 C74 C69 -0.3(2) . . . . ?
C76 C73 C74 C69 176.36(13) . . . . ?
N10 C69 C74 C73 -179.13(12) . . . . ?
C70 C69 C74 C73 2.9(2) . . . . ?
C72 C71 C75 F6 72.7(4) . . . . ?
C70 C71 C75 F6 -107.9(4) . . . . ?
C72 C71 C75 F5 -150.7(4) . . . . ?
C70 C71 C75 F5 28.7(5) . . . . ?
C72 C71 C75 F14 -121.7(5) . . . . ?
C70 C71 C75 F14 57.7(5) . . . . ?
C72 C71 C75 F15 18.1(4) . . . . ?
C70 C71 C75 F15 -162.5(4) . . . . ?
C72 C71 C75 F4 -40.8(3) . . . . ?
C70 C71 C75 F4 138.6(3) . . . . ?
C72 C71 C75 F13 130.3(3) . . . . ?
C70 C71 C75 F13 -50.3(3) . . . . ?
C72 C73 C76 F2 -156.72(14) . . . . ?
C74 C73 C76 F2 26.6(2) . . . . ?
C72 C73 C76 F1 -35.0(2) . . . . ?
C74 C73 C76 F1 148.30(14) . . . . ?
C72 C73 C76 F3 84.10(17) . . . . ?
C74 C73 C76 F3 -92.62(17) . . . . ?
C82 C77 C78 C79 1.1(2) . . . . ?
N6 C77 C78 C79 178.71(12) . . . . ?
C77 C78 C79 C80 2.5(2) . . . . ?
C77 C78 C79 C83 -179.14(12) . . . . ?
C78 C79 C80 C81 -3.4(2) . . . . ?
C83 C79 C80 C81 178.30(13) . . . . ?
C79 C80 C81 C82 0.6(2) . . . . ?
C79 C80 C81 C87 -178.78(13) . . . . ?
C78 C77 C82 C81 -4.0(2) . . . . ?
N6 C77 C82 C81 178.53(12) . . . . ?
C80 C81 C82 C77 3.2(2) . . . . ?
C87 C81 C82 C77 -177.46(13) . . . . ?
C78 C79 C83 C85 -88.45(17) . . . . ?
C80 C79 C83 C85 89.81(17) . . . . ?
C78 C79 C83 C86 150.02(14) . . . . ?
C80 C79 C83 C86 -31.72(19) . . . . ?
C78 C79 C83 C84 31.58(19) . . . . ?
C80 C79 C83 C84 -150.16(14) . . . . ?
C80 C81 C87 C88 3.4(2) . . . . ?
C82 C81 C87 C88 -175.98(14) . . . . ?
C80 C81 C87 C89 123.49(15) . . . . ?
C82 C81 C87 C89 -55.86(17) . . . . ?
C80 C81 C87 C90 -116.95(15) . . . . ?
C82 C81 C87 C90 63.71(18) . . . . ?
C94 C95 C96 C97 -175.9(12) . . . . ?
C95 C96 C97 C98 -177.9(12) . . . . ?
C96 C97 C98 C99 -179.4(13) . . . . ?
C52 C53 C100 C105 -123.94(16) . . . . ?
C54 C53 C100 C105 57.87(19) . . . . ?
C52 C53 C100 C101 54.9(2) . . . . ?
C54 C53 C100 C101 -123.30(16) . . . . ?
C105 C100 C101 C102 1.5(3) . . . . ?
C53 C100 C101 C102 -177.33(17) . . . . ?
C100 C101 C102 C103 0.4(3) . . . . ?
C101 C102 C103 C104 -1.4(3) . . . . ?
C102 C103 C104 C105 0.4(3) . . . . ?
C101 C100 C105 C104 -2.4(2) . . . . ?
C53 C100 C105 C104 176.40(14) . . . . ?
C103 C104 C105 C100 1.5(3) . . . . ?
N2 C1 N1 C27 173.41(12) . . . . ?
C2 C1 N1 C27 -9.2(2) . . . . ?
C28 C27 N1 C1 -27.8(2) . . . . ?
C32 C27 N1 C1 153.60(13) . . . . ?
N1 C1 N2 C4 178.77(11) . . . . ?
C2 C1 N2 C4 0.94(14) . . . . ?
C5 C4 N2 C1 -177.36(12) . . . . ?
C3 C4 N2 C1 -0.38(14) . . . . ?
C8 C9 N3 C6 -0.36(15) . . . . ?
C10 C9 N3 C6 -179.96(12) . . . . ?
C7 C6 N3 C9 1.60(15) . . . . ?
C5 C6 N3 C9 -175.53(12) . . . . ?
N5 C14 N4 C11 179.80(12) . . . . ?
C13 C14 N4 C11 2.96(15) . . . . ?
C10 C11 N4 C14 179.81(13) . . . . ?
C12 C11 N4 C14 -2.61(15) . . . . ?
N4 C14 N5 C41 172.24(12) . . . . ?
C13 C14 N5 C41 -11.9(2) . . . . ?
C42 C41 N5 C14 -36.6(2) . . . . ?
C46 C41 N5 C14 147.25(13) . . . . ?
N7 C49 N6 C77 168.29(13) . . . . ?
C50 C49 N6 C77 -12.9(2) . . . . ?
C82 C77 N6 C49 -19.3(2) . . . . ?
C78 C77 N6 C49 163.18(13) . . . . ?
N6 C49 N7 C52 -179.00(12) . . . . ?
C50 C49 N7 C52 1.98(15) . . . . ?
C53 C52 N7 C49 -178.55(13) . . . . ?
C51 C52 N7 C49 -0.95(15) . . . . ?
C56 C57 N8 C54 -0.42(15) . . . . ?
C58 C57 N8 C54 -179.24(12) . . . . ?
C55 C54 N8 C57 1.60(15) . . . . ?
C53 C54 N8 C57 -173.20(12) . . . . ?
N10 C68 N9 C65 178.97(11) . . . . ?
C67 C68 N9 C65 2.51(14) . . . . ?
C58 C65 N9 C68 179.40(12) . . . . ?
C66 C65 N9 C68 -2.49(14) . . . . ?
N9 C68 N10 C69 172.59(12) . . . . ?
C67 C68 N10 C69 -12.1(2) . . . . ?
C74 C69 N10 C68 140.89(13) . . . . ?
C70 C69 N10 C68 -41.31(19) . . . . ?
C110 C106 C108 C111 -64.3(6) . . . . ?
C106 C108 C111 C107 -169.2(4) . . . . ?
C109 C107 C111 C108 66.8(5) . . . . ?
C117 C115 C116 C112 178.3(8) . . . . ?
C114 C113 C117 C115 169.6(9) . . . . ?
C116 C115 C117 C113 -54.9(12) . . . . ?
C91 C91 C92 C93 65.5(6) 2_575 . . . ?
C120 C118 C119 C119 162(2) . . . 2_575 ?
